data_4109044
loop_
_publ_author_name
'Elon A. Ison'
'Jeanette E. Cessarich'
'Nicholas E. Travia'
'Phillip E. Fanwick'
'Mahdi M. Abu-Omar'

_publ_contact_author_address
;    Department of Chemistry
     Purdue University
     560 Oval Dr.
     W. Lafayette
     IN 47907-2084
     USA
;
_publ_contact_author_email pfanwick@purdue.edu
_publ_contact_author_fax 1(765)4940239
_publ_contact_author_name 'Phillip E. Fanwick'
_publ_contact_author_phone 1(765)4944572
_publ_section_title
;
 Synthesis of Cationic Rhenium(VII) Oxo Imido Complexes and Their
 Tunability Towards Oxygen Atom Transfer
;
_journal_name_full 'Journal of the American Chemical Society'
_journal_page_first 1167
_journal_page_last 1178
_journal_paper_doi 10.1021/ja065551p
_journal_volume 129
_journal_year 2007
_chemical_formula_moiety 'C44 H42 N3 O2 P1 Re1,1.434(C1 H2 Cl2),C24 B1 F20'
_chemical_formula_sum 'C69.43 H44.87 B Cl2.87 F20 N3 O2 P Re'
_chemical_formula_weight 1662.86
_chemical_name_systematic ' ?'
_space_group_IT_number 2
_symmetry_cell_setting triclinic
_symmetry_space_group_name_Hall '-P 1'
_symmetry_space_group_name_H-M 'P -1'
_atom_type_scat_source 'International Tables for Crystallography (Vol C)'
_audit_creation_date 7-04-06
_audit_creation_method SHELXL_and_local_programs
_audit_update_record ' ?'
_cell_angle_alpha 72.3473(11)
_cell_angle_beta 76.3375(8)
_cell_angle_gamma 65.7914(7)
_cell_formula_units_Z 4
_cell_length_a 18.1716(3)
_cell_length_b 19.4058(3)
_cell_length_c 22.1180(3)
_cell_measurement_reflns_used 82148
_cell_measurement_temperature 150
_cell_measurement_theta_max 27
_cell_measurement_theta_min 2
_cell_volume 6722.32(18)
_computing_cell_refinement DENZO/SCALEPACK_(Otwinowski,_1996)
_computing_data_collection Collect_(Nonius,_1998)
_computing_data_reduction DENZO/SCALEPACK_(Otwinowski,_1996)
_computing_molecular_graphics
;
    ORTEP (Johnson, 1976)
    PLATON (Spek, 1997)
;
_computing_structure_refinement SHELX97_(Sheldrick,_1997)
_computing_structure_solution PATTY_(DIRDIF99,_Beurskins,_1999)
_diffrn_ambient_temperature 150
_diffrn_measured_fraction_theta_full 0.9922
_diffrn_measured_fraction_theta_max 0.9922
_diffrn_measurement_device_type Nonius_KappaCCD
_diffrn_measurement_method \w
_diffrn_radiation_monochromator 'graphite 002'
_diffrn_radiation_type MO-K\a
_diffrn_radiation_wavelength 0.71073
_diffrn_reflns_av_R_equivalents 0.049
_diffrn_reflns_limit_h_max 23
_diffrn_reflns_limit_h_min 0
_diffrn_reflns_limit_k_max 25
_diffrn_reflns_limit_k_min -22
_diffrn_reflns_limit_l_max 28
_diffrn_reflns_limit_l_min -27
_diffrn_reflns_number 82148
_diffrn_reflns_theta_full 27.5
_diffrn_reflns_theta_max 27.51
_diffrn_reflns_theta_min 2.17
_exptl_absorpt_coefficient_mu 2.070
_exptl_absorpt_correction_T_max 0.6961
_exptl_absorpt_correction_T_min 0.5795
_exptl_absorpt_correction_type multi-scan_(Otwinowski_&_Minor,_1997)
_exptl_crystal_colour_primary brown
_exptl_crystal_density_diffrn 1.643
_exptl_crystal_description plate
_exptl_crystal_F_000 3288
_exptl_crystal_size_max 0.50
_exptl_crystal_size_mid 0.35
_exptl_crystal_size_min 0.18
_refine_diff_density_max 4.03
_refine_diff_density_min -2.73
_refine_ls_extinction_method none
_refine_ls_goodness_of_fit_ref 1.004
_refine_ls_hydrogen_treatment constr
_refine_ls_matrix_type full
_refine_ls_number_parameters 1847
_refine_ls_number_reflns 30634
_refine_ls_number_restraints 27
_refine_ls_R_factor_all 0.107
_refine_ls_R_factor_gt 0.053
_refine_ls_shift/su_max 0.008
_refine_ls_structure_factor_coef Fsqd
_refine_ls_weighting_details '1/[\s^2^(Fo^2^)+(0.0684P)^2^+0.0000P] where P=(Fo^2^+2Fc^2^)/3  '
_refine_ls_weighting_scheme calc
_refine_ls_wR_factor_gt 0.124
_refine_ls_wR_factor_ref 0.143
_reflns_number_gt 17576
_reflns_number_total 30634
_reflns_threshold_expression >2.0\s(I)
_cod_data_source_file ja065551psi20060801_085108.cif
_cod_data_source_block JEC138
_cod_original_cell_volume 6722.33(18)
_cod_original_formula_sum 'C69.43 H44.87 B1 Cl2.87 F20 N3 O2 P1 Re1'
_cod_database_code 4109044

loop_
_symmetry_equiv_pos_as_xyz
'x, y, z'
'-x, -y, -z'

loop_
_atom_site_label
_atom_site_fract_x
_atom_site_fract_y
_atom_site_fract_z
_atom_site_U_iso_or_equiv
_atom_site_adp_type
_atom_site_occupancy
_atom_site_symmetry_multiplicity
_atom_site_calc_flag
_atom_site_refinement_flags
Re(1) 0.106305(12) 0.270581(12) -0.014942(9) 0.02615(7) Uani 1 1 d .
Re(2) -0.399355(13) 0.260102(12) -0.506641(9) 0.02789(8) Uani 1 1 d .
Cl(91) 0.02600(18) 0.06936(17) 0.1835(2) 0.1289(18) Uani 0.817(6) 1 d PD
Cl(92) -0.0128(3) 0.0382(3) 0.0778(2) 0.171(2) Uani 0.817(6) 1 d PD
Cl(93) 0.2551(4) 0.3625(4) 0.3981(3) 0.202(4) Uani 0.640(7) 1 d PD
Cl(94) 0.3324(6) 0.4080(5) 0.2800(4) 0.236(5) Uani 0.640(7) 1 d PD
Cl(95) 0.52219(17) 0.06489(15) 0.70513(18) 0.1037(13) Uani 0.840(5) 1 d PD
Cl(96) 0.4793(2) 0.0273(2) 0.60462(19) 0.1325(17) Uani 0.840(5) 1 d PD
Cl(97) 0.2462(4) 0.6385(4) 0.1119(3) 0.164(3) Uani 0.571(6) 1 d P
Cl(98) 0.1532(5) 0.5941(4) 0.2233(3) 0.180(4) Uani 0.571(6) 1 d P
P(130) 0.23490(8) 0.28809(8) -0.02085(6) 0.0233(3) Uani 1 1 d .
P(230) -0.27092(8) 0.28141(8) -0.52064(6) 0.0246(3) Uani 1 1 d .
F(312) 0.2502(2) 0.2920(2) 0.55995(17) 0.0497(9) Uani 1 1 d .
F(313) 0.2262(2) 0.4424(2) 0.5323(2) 0.0736(13) Uani 1 1 d .
F(314) 0.0740(3) 0.5505(2) 0.5461(2) 0.0740(12) Uani 1 1 d .
F(315) -0.0545(2) 0.5022(2) 0.59074(19) 0.0616(10) Uani 1 1 d .
F(316) -0.03277(19) 0.35406(19) 0.62091(16) 0.0445(8) Uani 1 1 d .
F(322) 0.2972(2) 0.1497(2) 0.52540(17) 0.0548(10) Uani 1 1 d .
F(323) 0.3213(3) 0.1506(3) 0.40300(19) 0.0856(15) Uani 1 1 d .
F(324) 0.1936(3) 0.2130(3) 0.33329(15) 0.0879(16) Uani 1 1 d .
F(325) 0.0386(3) 0.2737(2) 0.39205(15) 0.0670(12) Uani 1 1 d .
F(326) 0.0132(2) 0.2776(2) 0.51448(13) 0.0412(8) Uani 1 1 d .
F(332) 0.05850(18) 0.11730(18) 0.57318(13) 0.0342(8) Uani 1 1 d .
F(333) -0.0604(2) 0.0743(2) 0.64426(14) 0.0418(8) Uani 1 1 d .
F(334) -0.1324(2) 0.1197(2) 0.75554(15) 0.0509(9) Uani 1 1 d .
F(335) -0.0779(2) 0.2082(2) 0.79506(15) 0.0578(11) Uani 1 1 d .
F(336) 0.0435(2) 0.2509(2) 0.72564(14) 0.0444(9) Uani 1 1 d .
F(342) 0.22105(19) 0.05362(18) 0.61062(15) 0.0406(8) Uani 1 1 d .
F(343) 0.3301(2) -0.0449(2) 0.68870(18) 0.0538(10) Uani 1 1 d .
F(344) 0.3694(2) 0.0045(2) 0.77497(17) 0.0545(10) Uani 1 1 d .
F(345) 0.2998(2) 0.1575(2) 0.77810(15) 0.0474(9) Uani 1 1 d .
F(346) 0.1985(2) 0.25818(18) 0.69687(15) 0.0426(8) Uani 1 1 d .
F(412) 0.4432(2) -0.2518(2) 0.77796(14) 0.0469(9) Uani 1 1 d .
F(413) 0.5610(3) -0.2079(2) 0.70292(14) 0.0631(12) Uani 1 1 d .
F(414) 0.6232(2) -0.1227(2) 0.73891(15) 0.0525(10) Uani 1 1 d .
F(415) 0.5600(2) -0.0796(2) 0.85288(14) 0.0429(8) Uani 1 1 d .
F(416) 0.44348(18) -0.12263(18) 0.92842(12) 0.0324(7) Uani 1 1 d .
F(422) 0.2884(2) -0.25957(18) 0.81429(15) 0.0439(8) Uani 1 1 d .
F(423) 0.1868(2) -0.1570(2) 0.73437(16) 0.0526(10) Uani 1 1 d .
F(424) 0.1185(2) -0.0041(2) 0.73930(17) 0.0585(10) Uani 1 1 d .
F(425) 0.1610(2) 0.04204(19) 0.82641(17) 0.0519(9) Uani 1 1 d .
F(426) 0.27498(19) -0.05799(17) 0.89975(14) 0.0382(8) Uani 1 1 d .
F(432) 0.52735(19) -0.35663(19) 0.87826(15) 0.0420(8) Uani 1 1 d .
F(433) 0.5492(2) -0.5053(2) 0.90865(18) 0.0586(10) Uani 1 1 d .
F(434) 0.4226(3) -0.5540(2) 0.9603(2) 0.0669(11) Uani 1 1 d .
F(435) 0.2705(2) -0.4461(2) 0.9814(2) 0.0718(12) Uani 1 1 d .
F(436) 0.2467(2) -0.2965(2) 0.95255(17) 0.0492(9) Uani 1 1 d .
F(442) 0.49049(18) -0.28339(18) 0.98527(13) 0.0353(7) Uani 1 1 d .
F(443) 0.4741(2) -0.2838(2) 1.10831(14) 0.0561(10) Uani 1 1 d .
F(444) 0.3247(3) -0.2221(2) 1.17269(14) 0.0760(14) Uani 1 1 d .
F(445) 0.1909(3) -0.1578(3) 1.10919(18) 0.0788(14) Uani 1 1 d .
F(446) 0.2049(2) -0.1556(2) 0.98755(16) 0.0520(10) Uani 1 1 d .
O(11) 0.0651(2) 0.3276(2) 0.05658(15) 0.0272(8) Uani 1 1 d .
O(21) -0.4370(2) 0.3207(2) -0.43776(15) 0.0260(8) Uani 1 1 d .
O(119) 0.1445(2) 0.1810(2) 0.05801(16) 0.0292(8) Uani 1 1 d .
O(219) -0.3565(2) 0.1727(2) -0.43204(16) 0.0320(9) Uani 1 1 d .
N(18) -0.0050(3) 0.2517(3) 0.0029(2) 0.0340(11) Uani 1 1 d .
N(28) -0.5124(3) 0.2406(3) -0.4820(3) 0.0411(13) Uani 1 1 d .
N(112) 0.1518(3) 0.1828(3) -0.0651(2) 0.0362(12) Uani 1 1 d .
N(120) 0.0732(3) 0.3485(3) -0.08041(19) 0.0292(10) Uani 1 1 d .
N(212) -0.3573(3) 0.1689(3) -0.5522(2) 0.0441(13) Uani 1 1 d .
N(220) -0.4355(3) 0.3345(3) -0.57102(19) 0.0322(11) Uani 1 1 d .
C(11) 0.0150(3) 0.3111(3) 0.1079(2) 0.0283(12) Uani 1 1 d .
C(12) 0.0181(3) 0.3291(3) 0.1639(2) 0.0353(14) Uani 1 1 d .
C(13) -0.0334(4) 0.3148(4) 0.2199(3) 0.0451(16) Uani 1 1 d .
C(14) -0.0909(4) 0.2840(4) 0.2212(3) 0.0510(18) Uani 1 1 d .
C(15) -0.0948(4) 0.2661(4) 0.1663(3) 0.0473(16) Uani 1 1 d .
C(16) -0.0423(3) 0.2779(3) 0.1091(3) 0.0359(14) Uani 1 1 d .
C(17) -0.0511(4) 0.2562(3) 0.0556(3) 0.0380(14) Uani 1 1 d .
C(19) -0.0370(4) 0.2432(4) -0.0487(3) 0.0510(18) Uani 1 1 d .
C(21) -0.4865(3) 0.3068(3) -0.3841(2) 0.0269(12) Uani 1 1 d .
C(22) -0.4800(3) 0.3271(3) -0.3314(2) 0.0335(13) Uani 1 1 d .
C(23) -0.5307(4) 0.3175(4) -0.2745(3) 0.0490(17) Uani 1 1 d .
C(24) -0.5896(4) 0.2876(4) -0.2694(3) 0.057(2) Uani 1 1 d .
C(25) -0.5974(4) 0.2669(4) -0.3215(3) 0.0542(19) Uani 1 1 d .
C(26) -0.5449(3) 0.2733(3) -0.3788(3) 0.0378(14) Uani 1 1 d .
C(27) -0.5576(3) 0.2497(3) -0.4295(3) 0.0411(15) Uani 1 1 d .
C(29) -0.5443(4) 0.2276(4) -0.5312(3) 0.0583(19) Uani 1 1 d .
C(110) 0.0277(4) 0.1817(4) -0.0866(3) 0.0544(19) Uani 1 1 d .
C(111) 0.1039(4) 0.1974(4) -0.1175(3) 0.0449(16) Uani 1 1 d .
C(113) 0.2023(4) 0.1119(3) -0.0481(3) 0.0403(15) Uani 1 1 d .
C(114) 0.2382(3) 0.0774(3) 0.0098(3) 0.0332(13) Uani 1 1 d .
C(115) 0.3009(4) 0.0035(3) 0.0168(3) 0.0438(15) Uani 1 1 d .
C(116) 0.3294(4) -0.0346(4) 0.0737(4) 0.0531(18) Uani 1 1 d .
C(117) 0.2954(4) -0.0016(4) 0.1270(3) 0.0531(18) Uani 1 1 d .
C(118) 0.2335(4) 0.0703(4) 0.1214(3) 0.0470(16) Uani 1 1 d .
C(119) 0.2040(3) 0.1118(3) 0.0626(3) 0.0301(12) Uani 1 1 d .
C(121) 0.0392(3) 0.4068(3) -0.1296(2) 0.0302(13) Uani 1 1 d .
C(122) 0.0811(4) 0.4129(4) -0.1929(3) 0.0411(15) Uani 1 1 d .
C(123) 0.0406(4) 0.4707(4) -0.2412(3) 0.0445(16) Uani 1 1 d .
C(124) -0.0367(4) 0.5222(4) -0.2300(3) 0.0449(16) Uani 1 1 d .
C(125) -0.0755(4) 0.5181(3) -0.1671(3) 0.0404(15) Uani 1 1 d .
C(126) -0.0401(3) 0.4621(3) -0.1160(3) 0.0339(13) Uani 1 1 d .
C(127) 0.1676(4) 0.3608(4) -0.2066(3) 0.0531(18) Uani 1 1 d .
C(128) -0.0804(5) 0.5849(4) -0.2837(3) 0.066(2) Uani 1 1 d .
C(129) -0.0822(4) 0.4584(4) -0.0483(3) 0.0466(16) Uani 1 1 d .
C(131) 0.3259(3) 0.2097(3) -0.0422(2) 0.0269(12) Uani 1 1 d .
C(132) 0.3869(3) 0.1665(3) -0.0026(2) 0.0309(13) Uani 1 1 d .
C(133) 0.4543(4) 0.1056(3) -0.0204(3) 0.0411(15) Uani 1 1 d .
C(134) 0.4621(4) 0.0880(4) -0.0776(3) 0.0420(15) Uani 1 1 d .
C(135) 0.4024(3) 0.1301(3) -0.1177(3) 0.0371(14) Uani 1 1 d .
C(136) 0.3349(3) 0.1906(3) -0.1004(2) 0.0324(13) Uani 1 1 d .
C(137) 0.2428(3) 0.3748(3) -0.0791(2) 0.0319(13) Uani 1 1 d .
C(138) 0.3154(4) 0.3755(4) -0.1187(3) 0.0501(18) Uani 1 1 d .
C(139) 0.3184(4) 0.4449(4) -0.1603(3) 0.062(2) Uani 1 1 d .
C(140) 0.2525(5) 0.5118(4) -0.1614(3) 0.067(2) Uani 1 1 d .
C(141) 0.1796(4) 0.5125(3) -0.1221(3) 0.0494(17) Uani 1 1 d .
C(142) 0.1755(4) 0.4442(3) -0.0810(2) 0.0377(14) Uani 1 1 d .
C(143) 0.2518(3) 0.3010(3) 0.0530(2) 0.0240(11) Uani 1 1 d .
C(144) 0.2924(4) 0.3487(3) 0.0498(3) 0.0386(14) Uani 1 1 d .
C(145) 0.3089(4) 0.3548(4) 0.1059(3) 0.0477(17) Uani 1 1 d .
C(146) 0.2852(4) 0.3138(4) 0.1640(3) 0.0492(18) Uani 1 1 d .
C(147) 0.2450(4) 0.2670(4) 0.1671(3) 0.0423(15) Uani 1 1 d .
C(148) 0.2264(3) 0.2605(3) 0.1124(2) 0.0316(13) Uani 1 1 d .
C(210) -0.4842(5) 0.1630(5) -0.5648(4) 0.075(3) Uani 1 1 d .
C(211) -0.4081(4) 0.1777(5) -0.6001(3) 0.066(2) Uani 1 1 d .
C(213) -0.3039(4) 0.0995(4) -0.5356(3) 0.0491(17) Uani 1 1 d .
C(214) -0.2636(4) 0.0676(3) -0.4796(3) 0.0401(15) Uani 1 1 d .
C(215) -0.1990(4) -0.0045(4) -0.4718(4) 0.0552(19) Uani 1 1 d .
C(216) -0.1667(4) -0.0388(4) -0.4164(4) 0.061(2) Uani 1 1 d .
C(217) -0.1987(4) -0.0030(4) -0.3645(3) 0.0566(19) Uani 1 1 d .
C(218) -0.2623(4) 0.0674(4) -0.3702(3) 0.0456(16) Uani 1 1 d .
C(219) -0.2944(3) 0.1044(3) -0.4282(3) 0.0334(13) Uani 1 1 d .
C(221) -0.4694(3) 0.3934(3) -0.6211(2) 0.0312(13) Uani 1 1 d .
C(222) -0.5443(3) 0.4530(3) -0.6075(3) 0.0340(13) Uani 1 1 d .
C(223) -0.5789(4) 0.5104(3) -0.6572(3) 0.0364(14) Uani 1 1 d .
C(224) -0.5435(4) 0.5136(4) -0.7205(3) 0.0461(16) Uani 1 1 d .
C(225) -0.4697(4) 0.4573(4) -0.7336(3) 0.0454(16) Uani 1 1 d .
C(226) -0.4308(4) 0.3960(4) -0.6848(3) 0.0449(16) Uani 1 1 d .
C(227) -0.5834(4) 0.4505(4) -0.5397(3) 0.0477(16) Uani 1 1 d .
C(228) -0.5844(5) 0.5789(4) -0.7752(3) 0.065(2) Uani 1 1 d .
C(229) -0.3490(4) 0.3376(5) -0.7006(3) 0.083(3) Uani 1 1 d .
C(231) -0.2695(3) 0.3665(3) -0.5823(2) 0.0333(13) Uani 1 1 d .
C(232) -0.3365(4) 0.4355(3) -0.5812(2) 0.0353(14) Uani 1 1 d .
C(233) -0.3368(5) 0.5037(4) -0.6240(3) 0.057(2) Uani 1 1 d .
C(234) -0.2709(6) 0.5047(4) -0.6711(3) 0.081(3) Uani 1 1 d .
C(235) -0.2028(5) 0.4376(4) -0.6724(3) 0.088(3) Uani 1 1 d .
C(236) -0.2009(4) 0.3681(4) -0.6280(3) 0.063(2) Uani 1 1 d .
C(237) -0.1783(3) 0.2034(3) -0.5421(2) 0.0250(12) Uani 1 1 d .
C(238) -0.1160(3) 0.1667(3) -0.5049(3) 0.0335(13) Uani 1 1 d .
C(239) -0.0476(4) 0.1067(4) -0.5229(3) 0.0440(16) Uani 1 1 d .
C(240) -0.0410(4) 0.0835(4) -0.5770(3) 0.0472(17) Uani 1 1 d .
C(241) -0.1038(4) 0.1193(4) -0.6145(3) 0.0435(16) Uani 1 1 d .
C(242) -0.1717(3) 0.1786(3) -0.5969(2) 0.0374(14) Uani 1 1 d .
C(243) -0.2507(3) 0.3006(3) -0.4518(2) 0.0262(12) Uani 1 1 d .
C(244) -0.2103(3) 0.3506(3) -0.4604(3) 0.0363(14) Uani 1 1 d .
C(245) -0.1912(4) 0.3635(4) -0.4086(3) 0.0502(17) Uani 1 1 d .
C(246) -0.2108(4) 0.3251(4) -0.3482(3) 0.0479(17) Uani 1 1 d .
C(247) -0.2513(4) 0.2739(4) -0.3382(3) 0.0415(15) Uani 1 1 d .
C(248) -0.2717(3) 0.2619(3) -0.3898(2) 0.0290(12) Uani 1 1 d .
C(311) 0.1112(3) 0.3130(3) 0.5934(2) 0.0286(13) Uani 1 1 d .
C(312) 0.1732(4) 0.3428(3) 0.5689(3) 0.0369(14) Uani 1 1 d .
C(313) 0.1624(4) 0.4199(4) 0.5539(3) 0.0478(16) Uani 1 1 d .
C(314) 0.0861(4) 0.4740(4) 0.5615(3) 0.0482(17) Uani 1 1 d .
C(315) 0.0215(4) 0.4497(4) 0.5844(3) 0.0431(15) Uani 1 1 d .
C(316) 0.0353(3) 0.3717(3) 0.5989(3) 0.0337(13) Uani 1 1 d .
C(321) 0.1545(4) 0.2109(3) 0.5287(2) 0.0320(14) Uani 1 1 d .
C(322) 0.2299(4) 0.1815(4) 0.4948(3) 0.0440(16) Uani 1 1 d .
C(323) 0.2436(5) 0.1834(4) 0.4307(3) 0.056(2) Uani 1 1 d .
C(324) 0.1804(5) 0.2123(4) 0.3962(3) 0.059(2) Uani 1 1 d .
C(325) 0.1026(4) 0.2443(4) 0.4251(3) 0.0461(17) Uani 1 1 d .
C(326) 0.0908(4) 0.2442(3) 0.4892(2) 0.0336(13) Uani 1 1 d .
C(331) 0.0558(3) 0.1912(3) 0.6433(2) 0.0251(12) Uani 1 1 d .
C(332) 0.0266(3) 0.1437(3) 0.6274(2) 0.0265(12) Uani 1 1 d .
C(333) -0.0350(3) 0.1190(3) 0.6635(2) 0.0290(12) Uani 1 1 d .
C(334) -0.0703(3) 0.1407(3) 0.7208(2) 0.0338(13) Uani 1 1 d .
C(335) -0.0428(4) 0.1855(4) 0.7395(2) 0.0368(14) Uani 1 1 d .
C(336) 0.0184(3) 0.2084(3) 0.7020(2) 0.0325(13) Uani 1 1 d .
C(341) 0.2043(3) 0.1631(3) 0.6473(2) 0.0279(12) Uani 1 1 d .
C(342) 0.2407(3) 0.0827(3) 0.6502(3) 0.0316(13) Uani 1 1 d .
C(343) 0.2963(4) 0.0314(3) 0.6899(3) 0.0380(14) Uani 1 1 d .
C(344) 0.3173(4) 0.0559(4) 0.7336(3) 0.0411(15) Uani 1 1 d .
C(345) 0.2826(4) 0.1318(3) 0.7343(3) 0.0348(14) Uani 1 1 d .
C(346) 0.2287(3) 0.1832(3) 0.6917(3) 0.0315(13) Uani 1 1 d .
C(411) 0.4397(3) -0.1948(3) 0.8594(2) 0.0258(12) Uani 1 1 d .
C(412) 0.4716(3) -0.2106(3) 0.7996(2) 0.0323(13) Uani 1 1 d .
C(413) 0.5314(4) -0.1876(3) 0.7593(2) 0.0382(15) Uani 1 1 d .
C(414) 0.5626(3) -0.1444(3) 0.7770(2) 0.0374(14) Uani 1 1 d .
C(415) 0.5315(3) -0.1238(3) 0.8347(2) 0.0304(13) Uani 1 1 d .
C(416) 0.4718(3) -0.1475(3) 0.8735(2) 0.0256(12) Uani 1 1 d .
C(421) 0.2881(3) -0.1654(3) 0.8626(2) 0.0274(12) Uani 1 1 d .
C(422) 0.2608(3) -0.1850(3) 0.8188(3) 0.0343(13) Uani 1 1 d .
C(423) 0.2060(4) -0.1326(4) 0.7774(3) 0.0381(14) Uani 1 1 d .
C(424) 0.1721(4) -0.0566(4) 0.7797(3) 0.0418(15) Uani 1 1 d .
C(425) 0.1942(4) -0.0332(3) 0.8232(3) 0.0366(14) Uani 1 1 d .
C(426) 0.2519(3) -0.0865(3) 0.8614(3) 0.0311(13) Uani 1 1 d .
C(431) 0.3851(3) -0.3174(3) 0.9124(2) 0.0310(13) Uani 1 1 d .
C(432) 0.4596(4) -0.3739(3) 0.9031(3) 0.0349(14) Uani 1 1 d .
C(433) 0.4729(4) -0.4529(4) 0.9182(3) 0.0434(16) Uani 1 1 d .
C(434) 0.4104(4) -0.4780(3) 0.9443(3) 0.0444(16) Uani 1 1 d .
C(435) 0.3334(4) -0.4239(4) 0.9550(3) 0.0488(17) Uani 1 1 d .
C(436) 0.3231(4) -0.3465(3) 0.9394(3) 0.0398(15) Uani 1 1 d .
C(441) 0.3489(4) -0.2184(3) 0.9794(2) 0.0307(13) Uani 1 1 d .
C(442) 0.4151(4) -0.2505(3) 1.0134(2) 0.0308(13) Uani 1 1 d .
C(443) 0.4081(4) -0.2520(4) 1.0770(3) 0.0392(15) Uani 1 1 d .
C(444) 0.3325(5) -0.2208(4) 1.1101(3) 0.0527(19) Uani 1 1 d .
C(445) 0.2667(4) -0.1899(4) 1.0786(3) 0.0501(18) Uani 1 1 d .
C(446) 0.2753(4) -0.1884(4) 1.0140(3) 0.0389(14) Uani 1 1 d .
C(912) 0.0556(7) 0.0211(8) 0.1248(5) 0.134(6) Uani 0.817(6) 1 d PD
C(934) 0.2656(10) 0.4330(9) 0.3392(6) 0.120(6) Uani 0.640(7) 1 d PDU
C(956) 0.5517(6) 0.0369(6) 0.6354(4) 0.099(4) Uani 0.840(5) 1 d PD
C(978) 0.2208(10) 0.5729(10) 0.1639(8) 0.095(5) Uani 0.571(6) 1 d PU
B(3) 0.1307(4) 0.2193(4) 0.6030(3) 0.0278(14) Uani 1 1 d .
B(4) 0.3658(4) -0.2234(4) 0.9032(3) 0.0267(14) Uani 1 1 d .
H(12) 0.0559 0.3514 0.1637 0.042 Uiso 1 1 calc R
H(13) -0.0293 0.3262 0.2575 0.054 Uiso 1 1 calc R
H(14) -0.1268 0.2753 0.2591 0.061 Uiso 1 1 calc R
H(15) -0.1341 0.2453 0.1670 0.057 Uiso 1 1 calc R
H(17) -0.0976 0.2434 0.0602 0.046 Uiso 1 1 calc R
H(22) -0.4400 0.3481 -0.3342 0.040 Uiso 1 1 calc R
H(23) -0.5249 0.3315 -0.2388 0.059 Uiso 1 1 calc R
H(24) -0.6246 0.2814 -0.2304 0.069 Uiso 1 1 calc R
H(25) -0.6391 0.2479 -0.3183 0.065 Uiso 1 1 calc R
H(27) -0.6062 0.2396 -0.4231 0.049 Uiso 1 1 calc R
H(113) 0.2167 0.0799 -0.0773 0.048 Uiso 1 1 calc R
H(115) 0.3234 -0.0198 -0.0188 0.053 Uiso 1 1 calc R
H(116) 0.3726 -0.0838 0.0776 0.064 Uiso 1 1 calc R
H(117) 0.3151 -0.0289 0.1671 0.064 Uiso 1 1 calc R
H(118) 0.2107 0.0921 0.1578 0.056 Uiso 1 1 calc R
H(11A) 0.0430 0.1299 -0.0566 0.065 Uiso 1 1 calc R
H(11B) 0.0017 0.1794 -0.1202 0.065 Uiso 1 1 calc R
H(11C) 0.0902 0.2519 -0.1425 0.054 Uiso 1 1 calc R
H(11D) 0.1362 0.1627 -0.1469 0.054 Uiso 1 1 calc R
H(123) 0.0676 0.4748 -0.2838 0.053 Uiso 1 1 calc R
H(125) -0.1283 0.5553 -0.1593 0.049 Uiso 1 1 calc R
H(12A) 0.1811 0.3633 -0.2527 0.080 Uiso 1 1 calc R
H(12B) 0.1746 0.3073 -0.1832 0.080 Uiso 1 1 calc R
H(12C) 0.2037 0.3779 -0.1931 0.080 Uiso 1 1 calc R
H(12D) -0.0437 0.5833 -0.3240 0.099 Uiso 1 1 calc R
H(12E) -0.0977 0.6359 -0.2743 0.099 Uiso 1 1 calc R
H(12F) -0.1283 0.5760 -0.2875 0.099 Uiso 1 1 calc R
H(12G) -0.1305 0.5058 -0.0468 0.070 Uiso 1 1 calc R
H(12H) -0.0450 0.4537 -0.0204 0.070 Uiso 1 1 calc R
H(12I) -0.0986 0.4131 -0.0336 0.070 Uiso 1 1 calc R
H(132) 0.3822 0.1791 0.0369 0.037 Uiso 1 1 calc R
H(133) 0.4952 0.0760 0.0071 0.049 Uiso 1 1 calc R
H(134) 0.5087 0.0466 -0.0899 0.050 Uiso 1 1 calc R
H(135) 0.4081 0.1172 -0.1572 0.045 Uiso 1 1 calc R
H(136) 0.2942 0.2195 -0.1281 0.039 Uiso 1 1 calc R
H(138) 0.3621 0.3290 -0.1173 0.060 Uiso 1 1 calc R
H(139) 0.3670 0.4453 -0.1879 0.074 Uiso 1 1 calc R
H(140) 0.2559 0.5588 -0.1892 0.081 Uiso 1 1 calc R
H(141) 0.1334 0.5595 -0.1236 0.059 Uiso 1 1 calc R
H(142) 0.1264 0.4443 -0.0538 0.045 Uiso 1 1 calc R
H(144) 0.3090 0.3773 0.0095 0.046 Uiso 1 1 calc R
H(145) 0.3368 0.3877 0.1038 0.057 Uiso 1 1 calc R
H(146) 0.2969 0.3180 0.2021 0.059 Uiso 1 1 calc R
H(147) 0.2294 0.2382 0.2076 0.051 Uiso 1 1 calc R
H(148) 0.1966 0.2289 0.1153 0.038 Uiso 1 1 calc R
H(19A) -0.0562 0.2943 -0.0792 0.061 Uiso 1 1 calc R
H(19B) -0.0845 0.2275 -0.0300 0.061 Uiso 1 1 calc R
H(213) -0.2900 0.0663 -0.5638 0.059 Uiso 1 1 calc R
H(215) -0.1777 -0.0297 -0.5064 0.066 Uiso 1 1 calc R
H(216) -0.1222 -0.0871 -0.4124 0.073 Uiso 1 1 calc R
H(217) -0.1763 -0.0275 -0.3253 0.068 Uiso 1 1 calc R
H(218) -0.2845 0.0909 -0.3347 0.055 Uiso 1 1 calc R
H(21A) -0.4684 0.1132 -0.5324 0.090 Uiso 1 1 calc R
H(21B) -0.5121 0.1576 -0.5955 0.090 Uiso 1 1 calc R
H(21C) -0.3772 0.1401 -0.6273 0.079 Uiso 1 1 calc R
H(21D) -0.4228 0.2308 -0.6280 0.079 Uiso 1 1 calc R
H(223) -0.6295 0.5500 -0.6482 0.044 Uiso 1 1 calc R
H(225) -0.4444 0.4599 -0.7766 0.054 Uiso 1 1 calc R
H(22A) -0.6316 0.4979 -0.5379 0.072 Uiso 1 1 calc R
H(22B) -0.5447 0.4467 -0.5135 0.072 Uiso 1 1 calc R
H(22C) -0.5996 0.4052 -0.5233 0.072 Uiso 1 1 calc R
H(22D) -0.5451 0.5794 -0.8140 0.097 Uiso 1 1 calc R
H(22E) -0.6038 0.6289 -0.7635 0.097 Uiso 1 1 calc R
H(22F) -0.6306 0.5704 -0.7830 0.097 Uiso 1 1 calc R
H(22G) -0.3083 0.3620 -0.7126 0.125 Uiso 1 1 calc R
H(22H) -0.3500 0.3182 -0.7364 0.125 Uiso 1 1 calc R
H(22I) -0.3349 0.2942 -0.6632 0.125 Uiso 1 1 calc R
H(232) -0.3827 0.4353 -0.5502 0.042 Uiso 1 1 calc R
H(233) -0.3822 0.5504 -0.6215 0.068 Uiso 1 1 calc R
H(234) -0.2727 0.5513 -0.7022 0.098 Uiso 1 1 calc R
H(235) -0.1570 0.4388 -0.7035 0.105 Uiso 1 1 calc R
H(236) -0.1538 0.3222 -0.6287 0.075 Uiso 1 1 calc R
H(238) -0.1198 0.1823 -0.4672 0.040 Uiso 1 1 calc R
H(239) -0.0046 0.0813 -0.4972 0.053 Uiso 1 1 calc R
H(240) 0.0067 0.0427 -0.5890 0.057 Uiso 1 1 calc R
H(241) -0.0998 0.1031 -0.6520 0.052 Uiso 1 1 calc R
H(242) -0.2151 0.2032 -0.6223 0.045 Uiso 1 1 calc R
H(244) -0.1954 0.3765 -0.5025 0.044 Uiso 1 1 calc R
H(245) -0.1647 0.3989 -0.4152 0.060 Uiso 1 1 calc R
H(246) -0.1970 0.3330 -0.3127 0.057 Uiso 1 1 calc R
H(247) -0.2648 0.2473 -0.2960 0.050 Uiso 1 1 calc R
H(248) -0.2998 0.2278 -0.3831 0.035 Uiso 1 1 calc R
H(29A) -0.5617 0.2768 -0.5641 0.070 Uiso 1 1 calc R
H(29B) -0.5932 0.2146 -0.5111 0.070 Uiso 1 1 calc R
H(91A) 0.1023 0.0330 0.0970 0.160 Uiso 0.817(6) 1 calc PR
H(91B) 0.0758 -0.0352 0.1449 0.160 Uiso 0.817(6) 1 calc PR
H(93A) 0.2123 0.4640 0.3231 0.145 Uiso 0.640(7) 1 calc PR
H(93B) 0.2800 0.4672 0.3557 0.145 Uiso 0.640(7) 1 calc PR
H(95A) 0.5978 -0.0136 0.6414 0.119 Uiso 0.840(5) 1 calc PR
H(95B) 0.5724 0.0751 0.6032 0.119 Uiso 0.840(5) 1 calc PR
H(97A) 0.2708 0.5333 0.1815 0.115 Uiso 0.571(6) 1 calc PR
H(97B) 0.2019 0.5476 0.1412 0.115 Uiso 0.571(6) 1 calc PR

loop_
_atom_site_aniso_label
_atom_site_aniso_U_11
_atom_site_aniso_U_22
_atom_site_aniso_U_33
_atom_site_aniso_U_12
_atom_site_aniso_U_13
_atom_site_aniso_U_23
Re(1) 0.02016(14) 0.02821(14) 0.02998(12) -0.00285(11) -0.00811(10) -0.01138(10)
Re(2) 0.02120(14) 0.03070(15) 0.03162(13) -0.00203(12) -0.00869(10) -0.01356(11)
Cl(91) 0.058(2) 0.0523(19) 0.254(5) -0.0182(16) 0.020(2) -0.039(2)
Cl(92) 0.118(4) 0.168(5) 0.217(5) -0.074(3) -0.024(3) 0.003(4)
Cl(93) 0.147(6) 0.177(7) 0.207(7) -0.011(5) -0.062(5) 0.023(5)
Cl(94) 0.315(11) 0.284(10) 0.243(8) -0.224(10) 0.033(7) -0.137(7)
Cl(95) 0.067(2) 0.0503(17) 0.171(3) -0.0175(15) 0.0139(19) -0.0220(18)
Cl(96) 0.078(2) 0.149(4) 0.184(4) -0.076(3) 0.024(2) -0.041(3)
Cl(97) 0.120(5) 0.171(7) 0.155(5) -0.029(5) -0.042(4) 0.012(5)
Cl(98) 0.277(10) 0.189(7) 0.156(6) -0.159(7) -0.001(6) -0.067(5)
P(130) 0.0187(7) 0.0239(7) 0.0224(6) -0.0017(6) -0.0040(5) -0.0062(6)
P(230) 0.0201(8) 0.0257(8) 0.0210(6) -0.0009(6) -0.0034(5) -0.0057(6)
F(312) 0.023(2) 0.046(2) 0.075(2) -0.0138(18) -0.0033(17) -0.0085(19)
F(313) 0.054(3) 0.055(3) 0.112(3) -0.034(2) -0.011(2) -0.001(2)
F(314) 0.076(3) 0.033(2) 0.106(3) -0.022(2) -0.021(3) 0.003(2)
F(315) 0.043(2) 0.041(2) 0.085(3) 0.003(2) -0.015(2) -0.014(2)
F(316) 0.0229(19) 0.040(2) 0.066(2) -0.0056(17) -0.0064(16) -0.0146(18)
F(322) 0.028(2) 0.071(3) 0.063(2) -0.018(2) 0.0085(18) -0.024(2)
F(323) 0.078(3) 0.100(4) 0.066(3) -0.036(3) 0.042(2) -0.036(3)
F(324) 0.147(5) 0.096(4) 0.0223(18) -0.060(4) 0.019(2) -0.015(2)
F(325) 0.106(4) 0.076(3) 0.0303(18) -0.048(3) -0.027(2) 0.0084(19)
F(326) 0.039(2) 0.052(2) 0.0309(16) -0.0179(19) -0.0102(15) -0.0019(16)
F(332) 0.0357(19) 0.043(2) 0.0304(16) -0.0183(17) 0.0002(14) -0.0162(15)
F(333) 0.044(2) 0.049(2) 0.0425(18) -0.0284(19) -0.0048(16) -0.0084(16)
F(334) 0.041(2) 0.062(3) 0.0441(19) -0.027(2) 0.0108(16) -0.0049(18)
F(335) 0.065(3) 0.085(3) 0.0316(18) -0.038(2) 0.0187(17) -0.0288(19)
F(336) 0.048(2) 0.064(2) 0.0356(17) -0.027(2) -0.0026(15) -0.0254(17)
F(342) 0.040(2) 0.037(2) 0.0516(19) -0.0113(17) -0.0064(16) -0.0233(16)
F(343) 0.046(2) 0.030(2) 0.079(3) -0.0025(18) -0.0126(19) -0.0150(19)
F(344) 0.046(2) 0.044(2) 0.064(2) -0.0087(19) -0.0303(19) 0.0072(19)
F(345) 0.054(2) 0.048(2) 0.0487(19) -0.022(2) -0.0291(17) -0.0017(17)
F(346) 0.046(2) 0.0312(19) 0.060(2) -0.0102(17) -0.0279(17) -0.0134(16)
F(412) 0.063(3) 0.055(2) 0.0347(17) -0.026(2) -0.0051(16) -0.0223(17)
F(413) 0.083(3) 0.077(3) 0.0265(17) -0.032(3) 0.0155(18) -0.0221(19)
F(414) 0.039(2) 0.056(2) 0.0418(19) -0.017(2) 0.0109(16) 0.0038(17)
F(415) 0.041(2) 0.052(2) 0.0405(18) -0.0267(19) -0.0082(15) -0.0008(16)
F(416) 0.041(2) 0.0396(19) 0.0252(15) -0.0204(17) -0.0008(13) -0.0141(14)
F(422) 0.052(2) 0.0306(19) 0.057(2) -0.0086(17) -0.0280(17) -0.0148(16)
F(423) 0.069(3) 0.047(2) 0.058(2) -0.027(2) -0.0421(19) 0.0007(18)
F(424) 0.054(3) 0.042(2) 0.075(2) -0.014(2) -0.043(2) 0.0137(19)
F(425) 0.047(2) 0.0238(19) 0.079(3) -0.0033(18) -0.0213(19) -0.0085(18)
F(426) 0.039(2) 0.0310(19) 0.0479(18) -0.0068(16) -0.0123(15) -0.0169(15)
F(432) 0.0249(19) 0.038(2) 0.059(2) -0.0051(17) -0.0025(16) -0.0162(17)
F(433) 0.047(2) 0.036(2) 0.080(3) 0.005(2) -0.016(2) -0.019(2)
F(434) 0.071(3) 0.030(2) 0.099(3) -0.019(2) -0.028(2) 0.000(2)
F(435) 0.053(3) 0.051(3) 0.115(3) -0.036(2) -0.018(2) 0.004(2)
F(436) 0.024(2) 0.040(2) 0.077(2) -0.0114(18) -0.0067(17) -0.0038(18)
F(442) 0.0282(19) 0.041(2) 0.0308(16) -0.0076(16) -0.0086(14) -0.0035(14)
F(443) 0.075(3) 0.062(3) 0.0299(17) -0.025(2) -0.0234(18) 0.0031(17)
F(444) 0.115(4) 0.077(3) 0.0188(17) -0.030(3) 0.008(2) -0.0075(18)
F(445) 0.066(3) 0.086(3) 0.054(2) -0.018(3) 0.034(2) -0.021(2)
F(446) 0.027(2) 0.062(3) 0.061(2) -0.014(2) 0.0073(17) -0.019(2)
O(11) 0.025(2) 0.028(2) 0.0295(18) -0.0097(18) -0.0040(16) -0.0087(16)
O(21) 0.023(2) 0.031(2) 0.0252(17) -0.0112(18) 0.0005(15) -0.0094(16)
O(119) 0.025(2) 0.024(2) 0.036(2) -0.0071(18) -0.0017(16) -0.0080(17)
O(219) 0.024(2) 0.029(2) 0.038(2) -0.0060(19) -0.0042(17) -0.0060(18)
N(18) 0.028(3) 0.032(3) 0.044(3) -0.009(2) -0.003(2) -0.016(2)
N(28) 0.019(3) 0.035(3) 0.071(4) -0.005(2) -0.015(3) -0.016(3)
N(112) 0.027(3) 0.043(3) 0.041(3) -0.007(3) -0.009(2) -0.019(2)
N(120) 0.021(3) 0.033(3) 0.027(2) -0.003(2) -0.0036(19) -0.009(2)
N(212) 0.036(3) 0.046(3) 0.058(3) -0.001(3) -0.016(3) -0.034(3)
N(220) 0.031(3) 0.035(3) 0.028(2) -0.007(2) -0.002(2) -0.011(2)
C(11) 0.024(3) 0.026(3) 0.031(3) -0.010(3) -0.001(2) -0.001(2)
C(12) 0.035(4) 0.034(3) 0.036(3) -0.011(3) 0.003(3) -0.014(3)
C(13) 0.047(4) 0.043(4) 0.032(3) -0.007(3) 0.007(3) -0.012(3)
C(14) 0.042(4) 0.049(4) 0.054(4) -0.022(4) 0.008(3) -0.003(3)
C(15) 0.038(4) 0.038(4) 0.061(4) -0.016(3) 0.000(3) -0.006(3)
C(16) 0.020(3) 0.030(3) 0.050(3) -0.005(3) -0.006(3) -0.003(3)
C(17) 0.030(3) 0.030(3) 0.059(4) -0.015(3) -0.012(3) -0.005(3)
C(19) 0.036(4) 0.068(5) 0.063(4) -0.015(4) -0.021(3) -0.028(4)
C(21) 0.021(3) 0.017(3) 0.030(3) 0.003(2) -0.003(2) -0.001(2)
C(22) 0.026(3) 0.035(3) 0.032(3) -0.006(3) 0.004(2) -0.009(3)
C(23) 0.043(4) 0.049(4) 0.037(3) -0.008(4) 0.007(3) -0.006(3)
C(24) 0.051(5) 0.055(5) 0.042(4) -0.013(4) 0.015(3) -0.004(3)
C(25) 0.029(4) 0.043(4) 0.072(5) -0.014(3) 0.006(3) 0.004(4)
C(26) 0.021(3) 0.030(3) 0.056(4) -0.007(3) -0.001(3) -0.007(3)
C(27) 0.017(3) 0.031(3) 0.068(4) -0.006(3) -0.005(3) -0.006(3)
C(29) 0.035(4) 0.067(5) 0.088(5) -0.019(4) -0.026(4) -0.025(4)
C(110) 0.057(5) 0.058(5) 0.068(4) -0.018(4) -0.029(4) -0.030(4)
C(111) 0.044(4) 0.053(4) 0.044(3) -0.010(3) -0.018(3) -0.022(3)
C(113) 0.033(4) 0.035(4) 0.056(4) 0.000(3) -0.014(3) -0.026(3)
C(114) 0.030(3) 0.029(3) 0.044(3) -0.011(3) -0.007(3) -0.012(3)
C(115) 0.037(4) 0.029(4) 0.068(4) -0.004(3) -0.015(3) -0.020(3)
C(116) 0.037(4) 0.028(4) 0.090(5) 0.001(3) -0.022(4) -0.016(4)
C(117) 0.050(5) 0.031(4) 0.067(4) -0.005(4) -0.022(4) 0.002(3)
C(118) 0.051(4) 0.035(4) 0.050(4) -0.013(4) -0.006(3) -0.006(3)
C(119) 0.029(3) 0.017(3) 0.042(3) -0.006(3) -0.013(3) 0.000(2)
C(121) 0.025(3) 0.029(3) 0.033(3) -0.001(3) -0.016(2) -0.005(3)
C(122) 0.036(4) 0.048(4) 0.034(3) -0.003(3) -0.011(3) -0.014(3)
C(123) 0.053(4) 0.050(4) 0.032(3) -0.018(4) -0.016(3) -0.004(3)
C(124) 0.051(4) 0.039(4) 0.048(4) -0.011(4) -0.028(3) -0.006(3)
C(125) 0.036(4) 0.027(3) 0.053(4) -0.001(3) -0.022(3) -0.005(3)
C(126) 0.030(3) 0.029(3) 0.041(3) -0.004(3) -0.013(3) -0.010(3)
C(127) 0.051(4) 0.064(5) 0.027(3) -0.002(4) -0.003(3) -0.015(3)
C(128) 0.074(6) 0.054(5) 0.059(4) -0.017(4) -0.038(4) 0.015(4)
C(129) 0.026(4) 0.045(4) 0.057(4) 0.006(3) -0.008(3) -0.020(3)
C(131) 0.021(3) 0.029(3) 0.026(3) -0.007(3) -0.002(2) -0.006(2)
C(132) 0.030(3) 0.030(3) 0.030(3) -0.002(3) -0.010(2) -0.009(2)
C(133) 0.036(4) 0.033(3) 0.047(3) 0.009(3) -0.025(3) -0.014(3)
C(134) 0.031(4) 0.041(4) 0.046(3) 0.006(3) -0.015(3) -0.019(3)
C(135) 0.029(3) 0.044(4) 0.032(3) 0.001(3) -0.009(3) -0.018(3)
C(136) 0.028(3) 0.041(4) 0.023(3) -0.005(3) -0.007(2) -0.009(3)
C(137) 0.027(3) 0.026(3) 0.028(3) 0.001(3) -0.001(2) -0.003(2)
C(138) 0.045(4) 0.033(4) 0.048(4) -0.005(3) 0.017(3) -0.006(3)
C(139) 0.058(5) 0.037(4) 0.056(4) -0.012(4) 0.023(4) 0.006(3)
C(140) 0.079(6) 0.033(4) 0.052(4) -0.011(4) 0.025(4) 0.004(3)
C(141) 0.050(4) 0.022(3) 0.049(4) 0.004(3) -0.005(3) 0.003(3)
C(142) 0.040(4) 0.033(3) 0.032(3) -0.004(3) -0.005(3) -0.010(3)
C(143) 0.015(3) 0.029(3) 0.025(3) -0.002(2) -0.006(2) -0.009(2)
C(144) 0.033(4) 0.041(4) 0.044(3) -0.014(3) -0.006(3) -0.012(3)
C(145) 0.035(4) 0.048(4) 0.071(5) -0.013(3) -0.017(3) -0.024(4)
C(146) 0.045(4) 0.050(4) 0.059(4) -0.001(4) -0.030(3) -0.027(4)
C(147) 0.042(4) 0.043(4) 0.028(3) 0.001(3) -0.008(3) -0.008(3)
C(148) 0.033(3) 0.033(3) 0.028(3) -0.008(3) -0.005(2) -0.011(2)
C(210) 0.059(5) 0.080(6) 0.111(6) -0.007(5) -0.044(5) -0.058(5)
C(211) 0.056(5) 0.084(6) 0.073(5) -0.001(4) -0.032(4) -0.057(5)
C(213) 0.038(4) 0.046(4) 0.073(4) -0.005(4) -0.010(3) -0.040(4)
C(214) 0.025(3) 0.033(4) 0.064(4) -0.007(3) -0.004(3) -0.019(3)
C(215) 0.036(4) 0.037(4) 0.094(6) -0.008(3) -0.003(4) -0.027(4)
C(216) 0.038(4) 0.035(4) 0.099(6) -0.003(4) -0.016(4) -0.010(4)
C(217) 0.052(5) 0.036(4) 0.067(5) -0.016(4) -0.011(4) 0.009(4)
C(218) 0.042(4) 0.029(4) 0.055(4) -0.008(3) -0.008(3) -0.001(3)
C(219) 0.029(3) 0.019(3) 0.049(3) -0.008(3) -0.007(3) -0.003(3)
C(221) 0.028(3) 0.031(3) 0.030(3) 0.000(3) -0.011(2) -0.012(3)
C(222) 0.030(3) 0.027(3) 0.043(3) -0.004(3) -0.013(3) -0.008(3)
C(223) 0.030(4) 0.031(3) 0.042(3) -0.003(3) -0.012(3) -0.006(3)
C(224) 0.050(4) 0.041(4) 0.048(4) -0.015(4) -0.024(3) -0.001(3)
C(225) 0.048(4) 0.055(4) 0.031(3) -0.013(4) -0.011(3) -0.009(3)
C(226) 0.033(4) 0.060(4) 0.032(3) 0.001(3) -0.011(3) -0.016(3)
C(227) 0.039(4) 0.041(4) 0.051(4) 0.006(3) -0.010(3) -0.020(3)
C(228) 0.083(6) 0.047(4) 0.054(4) -0.015(4) -0.034(4) 0.011(4)
C(229) 0.052(5) 0.129(8) 0.029(3) 0.018(5) -0.009(3) -0.032(4)
C(231) 0.032(3) 0.033(3) 0.022(3) -0.006(3) 0.006(2) -0.005(2)
C(232) 0.033(4) 0.031(3) 0.029(3) -0.001(3) -0.001(2) -0.007(3)
C(233) 0.069(5) 0.034(4) 0.043(4) 0.000(4) 0.002(3) -0.009(3)
C(234) 0.116(8) 0.033(4) 0.049(4) -0.010(5) 0.016(5) 0.010(3)
C(235) 0.093(7) 0.046(5) 0.062(5) -0.009(5) 0.038(5) 0.015(4)
C(236) 0.057(5) 0.037(4) 0.049(4) 0.005(4) 0.018(3) 0.002(3)
C(237) 0.018(3) 0.029(3) 0.020(2) -0.001(2) -0.001(2) -0.008(2)
C(238) 0.027(3) 0.033(3) 0.038(3) 0.001(3) -0.011(3) -0.014(3)
C(239) 0.033(4) 0.044(4) 0.053(4) 0.006(3) -0.027(3) -0.020(3)
C(240) 0.029(4) 0.047(4) 0.055(4) 0.013(3) -0.013(3) -0.030(3)
C(241) 0.038(4) 0.051(4) 0.034(3) 0.003(3) -0.014(3) -0.019(3)
C(242) 0.025(3) 0.043(4) 0.031(3) 0.005(3) -0.009(2) -0.012(3)
C(243) 0.013(3) 0.029(3) 0.033(3) -0.005(2) -0.003(2) -0.008(2)
C(244) 0.026(3) 0.038(4) 0.042(3) -0.010(3) -0.008(3) -0.005(3)
C(245) 0.037(4) 0.049(4) 0.075(5) -0.015(4) -0.023(3) -0.016(4)
C(246) 0.034(4) 0.057(4) 0.060(4) 0.001(3) -0.026(3) -0.035(4)
C(247) 0.037(4) 0.046(4) 0.032(3) 0.000(3) -0.013(3) -0.012(3)
C(248) 0.028(3) 0.031(3) 0.031(3) -0.008(3) -0.008(2) -0.012(2)
C(311) 0.024(3) 0.036(3) 0.030(3) -0.013(3) -0.008(2) -0.007(3)
C(312) 0.025(3) 0.036(4) 0.047(3) -0.007(3) -0.014(3) -0.005(3)
C(313) 0.039(4) 0.043(4) 0.063(4) -0.024(4) -0.013(3) 0.002(3)
C(314) 0.057(5) 0.025(4) 0.064(4) -0.019(4) -0.017(4) 0.000(3)
C(315) 0.038(4) 0.030(4) 0.055(4) 0.002(3) -0.018(3) -0.011(3)
C(316) 0.023(3) 0.040(4) 0.037(3) -0.007(3) -0.010(3) -0.010(3)
C(321) 0.051(4) 0.027(3) 0.025(3) -0.035(3) 0.018(3) -0.006(2)
C(322) 0.046(4) 0.049(4) 0.044(3) -0.025(4) 0.015(3) -0.025(3)
C(323) 0.056(5) 0.067(5) 0.039(4) -0.032(4) 0.024(4) -0.015(4)
C(324) 0.095(7) 0.061(5) 0.027(3) -0.041(5) 0.008(4) -0.012(3)
C(325) 0.063(5) 0.052(4) 0.029(3) -0.033(4) -0.007(3) 0.000(3)
C(326) 0.039(4) 0.035(3) 0.026(3) -0.017(3) -0.004(3) -0.002(3)
C(331) 0.020(3) 0.026(3) 0.024(3) -0.003(2) -0.006(2) -0.005(2)
C(332) 0.023(3) 0.031(3) 0.023(3) -0.003(3) -0.007(2) -0.009(2)
C(333) 0.019(3) 0.033(3) 0.033(3) -0.009(3) -0.005(2) -0.005(3)
C(334) 0.023(3) 0.042(4) 0.028(3) -0.012(3) -0.001(2) 0.002(3)
C(335) 0.031(3) 0.047(4) 0.028(3) -0.014(3) 0.006(2) -0.010(3)
C(336) 0.033(3) 0.041(4) 0.027(3) -0.012(3) -0.006(2) -0.013(3)
C(341) 0.021(3) 0.032(3) 0.034(3) -0.010(3) -0.004(2) -0.012(3)
C(342) 0.024(3) 0.036(3) 0.039(3) -0.013(3) -0.001(3) -0.015(3)
C(343) 0.031(4) 0.026(3) 0.052(4) -0.004(3) -0.008(3) -0.010(3)
C(344) 0.030(4) 0.038(4) 0.047(3) -0.010(3) -0.013(3) 0.002(3)
C(345) 0.033(3) 0.038(4) 0.041(3) -0.015(3) -0.015(3) -0.010(3)
C(346) 0.025(3) 0.027(3) 0.044(3) -0.010(3) -0.007(3) -0.008(3)
C(411) 0.027(3) 0.028(3) 0.021(2) -0.008(3) -0.008(2) -0.003(2)
C(412) 0.035(3) 0.032(3) 0.031(3) -0.009(3) -0.008(3) -0.010(3)
C(413) 0.043(4) 0.040(4) 0.022(3) -0.008(3) 0.001(3) -0.008(3)
C(414) 0.031(3) 0.038(4) 0.028(3) -0.010(3) 0.006(2) 0.003(3)
C(415) 0.026(3) 0.031(3) 0.033(3) -0.010(3) -0.011(2) 0.000(2)
C(416) 0.020(3) 0.031(3) 0.021(2) -0.005(3) -0.004(2) -0.005(2)
C(421) 0.023(3) 0.026(3) 0.031(3) -0.005(3) -0.009(2) -0.004(2)
C(422) 0.034(4) 0.025(3) 0.047(3) -0.009(3) -0.015(3) -0.008(3)
C(423) 0.038(4) 0.037(4) 0.044(3) -0.014(3) -0.021(3) -0.003(3)
C(424) 0.035(4) 0.034(4) 0.056(4) -0.013(3) -0.026(3) 0.007(3)
C(425) 0.033(4) 0.023(3) 0.055(4) -0.009(3) -0.012(3) -0.007(3)
C(426) 0.026(3) 0.031(3) 0.043(3) -0.011(3) -0.011(3) -0.012(3)
C(431) 0.028(3) 0.027(3) 0.037(3) -0.005(3) -0.012(3) -0.007(3)
C(432) 0.029(4) 0.034(4) 0.042(3) -0.007(3) -0.009(3) -0.011(3)
C(433) 0.040(4) 0.033(4) 0.052(4) 0.003(3) -0.018(3) -0.017(3)
C(434) 0.049(4) 0.024(3) 0.061(4) -0.010(3) -0.021(3) -0.004(3)
C(435) 0.052(5) 0.045(4) 0.059(4) -0.031(4) -0.011(3) -0.002(3)
C(436) 0.022(3) 0.031(3) 0.066(4) -0.006(3) -0.016(3) -0.009(3)
C(441) 0.037(4) 0.022(3) 0.023(3) -0.005(3) -0.001(2) -0.001(2)
C(442) 0.036(4) 0.031(3) 0.028(3) -0.017(3) -0.005(3) -0.003(2)
C(443) 0.051(4) 0.039(4) 0.029(3) -0.018(3) -0.007(3) -0.005(3)
C(444) 0.078(6) 0.052(4) 0.023(3) -0.026(4) -0.002(3) -0.002(3)
C(445) 0.052(5) 0.047(4) 0.036(3) -0.018(4) 0.017(3) -0.006(3)
C(446) 0.027(3) 0.040(4) 0.046(3) -0.012(3) 0.001(3) -0.007(3)
C(912) 0.069(9) 0.158(15) 0.138(12) -0.050(10) -0.024(9) 0.035(11)
C(934) 0.106(9) 0.150(10) 0.138(10) -0.078(8) 0.000(7) -0.047(8)
C(956) 0.056(7) 0.099(9) 0.098(8) -0.037(7) -0.008(6) 0.051(7)
C(978) 0.074(8) 0.097(9) 0.121(9) -0.055(7) -0.005(7) -0.005(7)
B(3) 0.017(3) 0.035(4) 0.033(3) -0.009(3) -0.008(3) -0.007(3)
B(4) 0.022(3) 0.028(4) 0.034(3) -0.008(3) -0.007(3) -0.012(3)

loop_
_atom_type_symbol
_atom_type_radius_bond
Re 1.28
Cl 0.99
P 1.06
F 0.72
O 0.73
N 0.75
C 0.77
B 0.82
H 0.32

loop_
_geom_angle_atom_site_label_1
_geom_angle_atom_site_label_2
_geom_angle_atom_site_label_3
_geom_angle
N120 Re1 O119 178.86(15)
N120 Re1 O11 100.27(17)
O119 Re1 O11 80.87(14)
N120 Re1 N112 96.54(19)
O119 Re1 N112 82.32(16)
O11 Re1 N112 162.57(16)
N120 Re1 N18 91.43(19)
O119 Re1 N18 88.44(16)
O11 Re1 N18 89.18(15)
N112 Re1 N18 85.78(17)
N120 Re1 P130 94.38(14)
O119 Re1 P130 85.84(10)
O11 Re1 P130 85.53(10)
N112 Re1 P130 97.83(13)
N18 Re1 P130 172.75(12)
N220 Re2 O219 179.49(18)
N220 Re2 O21 99.76(17)
O219 Re2 O21 80.73(14)
N220 Re2 N212 97.5(2)
O219 Re2 N212 81.99(18)
O21 Re2 N212 161.95(18)
N220 Re2 N28 91.2(2)
O219 Re2 N28 88.96(17)
O21 Re2 N28 88.75(16)
N212 Re2 N28 85.74(19)
N220 Re2 P230 93.74(15)
O219 Re2 P230 86.15(10)
O21 Re2 P230 85.41(10)
N212 Re2 P230 98.62(14)
N28 Re2 P230 172.92(14)
C131 P130 C137 104.6(2)
C131 P130 C143 104.8(2)
C137 P130 C143 102.4(2)
C131 P130 Re1 114.94(17)
C137 P130 Re1 113.60(19)
C143 P130 Re1 115.15(16)
C231 P230 C243 102.3(2)
C231 P230 C237 104.9(2)
C243 P230 C237 104.5(2)
C231 P230 Re2 112.1(2)
C243 P230 Re2 115.44(16)
C237 P230 Re2 116.16(17)
C11 O11 Re1 123.9(3)
C21 O21 Re2 124.3(3)
C119 O119 Re1 133.4(3)
C219 O219 Re2 132.3(3)
C17 N18 C19 116.8(5)
C17 N18 Re1 121.9(4)
C19 N18 Re1 120.8(4)
C27 N28 C29 118.3(5)
C27 N28 Re2 122.2(4)
C29 N28 Re2 118.9(4)
C113 N112 C111 115.4(5)
C113 N112 Re1 128.2(4)
C111 N112 Re1 114.3(4)
C121 N120 Re1 173.1(4)
C213 N212 C211 114.6(5)
C213 N212 Re2 128.4(4)
C211 N212 Re2 115.3(4)
C221 N220 Re2 176.2(4)
O11 C11 C12 117.4(5)
O11 C11 C16 124.0(5)
C12 C11 C16 118.6(5)
C13 C12 C11 121.2(5)
C13 C12 H12 119.40
C11 C12 H12 119.40
C14 C13 C12 120.7(6)
C14 C13 H13 119.60
C12 C13 H13 119.60
C15 C14 C13 118.7(6)
C15 C14 H14 120.60
C13 C14 H14 120.60
C14 C15 C16 122.3(6)
C14 C15 H15 118.90
C16 C15 H15 118.90
C15 C16 C11 118.5(5)
C15 C16 C17 117.3(5)
C11 C16 C17 124.2(5)
N18 C17 C16 128.6(5)
N18 C17 H17 115.70
C16 C17 H17 115.70
N18 C19 C110 113.4(5)
N18 C19 H19A 108.90
C110 C19 H19A 108.90
N18 C19 H19B 108.90
C110 C19 H19B 108.90
H19A C19 H19B 107.70
O21 C21 C22 117.1(5)
O21 C21 C26 124.0(5)
C22 C21 C26 118.9(5)
C21 C22 C23 121.2(6)
C21 C22 H22 119.40
C23 C22 H22 119.40
C24 C23 C22 120.4(6)
C24 C23 H23 119.80
C22 C23 H23 119.80
C23 C24 C25 119.5(6)
C23 C24 H24 120.20
C25 C24 H24 120.20
C24 C25 C26 121.2(6)
C24 C25 H25 119.40
C26 C25 H25 119.40
C25 C26 C21 118.6(6)
C25 C26 C27 116.8(5)
C21 C26 C27 124.5(5)
N28 C27 C26 128.3(5)
N28 C27 H27 115.80
C26 C27 H27 115.80
N28 C29 C210 115.2(5)
N28 C29 H29A 108.50
C210 C29 H29A 108.50
N28 C29 H29B 108.50
C210 C29 H29B 108.50
H29A C29 H29B 107.50
C111 C110 C19 115.2(5)
C111 C110 H11A 108.50
C19 C110 H11A 108.50
C111 C110 H11B 108.50
C19 C110 H11B 108.50
H11A C110 H11B 107.50
C110 C111 N112 107.5(5)
C110 C111 H11C 110.20
N112 C111 H11C 110.20
C110 C111 H11D 110.20
N112 C111 H11D 110.20
H11C C111 H11D 108.50
N112 C113 C114 126.6(5)
N112 C113 H113 116.70
C114 C113 H113 116.70
C119 C114 C115 120.0(5)
C119 C114 C113 120.1(5)
C115 C114 C113 119.4(5)
C116 C115 C114 120.6(6)
C116 C115 H115 119.70
C114 C115 H115 119.70
C115 C116 C117 120.2(6)
C115 C116 H116 119.90
C117 C116 H116 119.90
C118 C117 C116 120.2(6)
C118 C117 H117 119.90
C116 C117 H117 119.90
C117 C118 C119 120.7(6)
C117 C118 H118 119.60
C119 C118 H118 119.60
O119 C119 C118 119.9(5)
O119 C119 C114 121.8(5)
C118 C119 C114 118.3(5)
N120 C121 C122 121.1(5)
N120 C121 C126 118.0(5)
C122 C121 C126 120.8(5)
C123 C122 C121 117.9(6)
C123 C122 C127 120.7(5)
C121 C122 C127 121.4(5)
C124 C123 C122 122.5(6)
C124 C123 H123 118.80
C122 C123 H123 118.80
C123 C124 C125 119.0(6)
C123 C124 C128 121.8(6)
C125 C124 C128 119.3(6)
C126 C125 C124 122.6(6)
C126 C125 H125 118.70
C124 C125 H125 118.70
C125 C126 C121 117.1(5)
C125 C126 C129 122.2(5)
C121 C126 C129 120.7(5)
C122 C127 H12A 109.50
C122 C127 H12B 109.50
H12A C127 H12B 109.50
C122 C127 H12C 109.50
H12A C127 H12C 109.50
H12B C127 H12C 109.50
C124 C128 H12D 109.50
C124 C128 H12E 109.50
H12D C128 H12E 109.50
C124 C128 H12F 109.50
H12D C128 H12F 109.50
H12E C128 H12F 109.50
C126 C129 H12G 109.50
C126 C129 H12H 109.50
H12G C129 H12H 109.50
C126 C129 H12I 109.50
H12G C129 H12I 109.50
H12H C129 H12I 109.50
C132 C131 C136 118.6(5)
C132 C131 P130 122.8(4)
C136 C131 P130 118.6(4)
C133 C132 C131 120.4(5)
C133 C132 H132 119.80
C131 C132 H132 119.80
C134 C133 C132 120.1(5)
C134 C133 H133 120.00
C132 C133 H133 120.00
C133 C134 C135 120.5(6)
C133 C134 H134 119.80
C135 C134 H134 119.80
C136 C135 C134 120.0(5)
C136 C135 H135 120.00
C134 C135 H135 120.00
C135 C136 C131 120.4(5)
C135 C136 H136 119.80
C131 C136 H136 119.80
C142 C137 C138 119.2(5)
C142 C137 P130 118.2(4)
C138 C137 P130 122.5(4)
C139 C138 C137 119.5(6)
C139 C138 H138 120.20
C137 C138 H138 120.20
C140 C139 C138 120.5(6)
C140 C139 H139 119.70
C138 C139 H139 119.70
C139 C140 C141 120.9(6)
C139 C140 H140 119.60
C141 C140 H140 119.60
C142 C141 C140 119.3(6)
C142 C141 H141 120.40
C140 C141 H141 120.40
C141 C142 C137 120.6(6)
C141 C142 H142 119.70
C137 C142 H142 119.70
C144 C143 C148 119.6(5)
C144 C143 P130 120.1(4)
C148 C143 P130 120.3(4)
C143 C144 C145 119.6(6)
C143 C144 H144 120.20
C145 C144 H144 120.20
C146 C145 C144 120.5(6)
C146 C145 H145 119.80
C144 C145 H145 119.80
C147 C146 C145 119.9(6)
C147 C146 H146 120.10
C145 C146 H146 120.10
C146 C147 C148 121.3(6)
C146 C147 H147 119.40
C148 C147 H147 119.40
C147 C148 C143 119.0(5)
C147 C148 H148 120.50
C143 C148 H148 120.50
C211 C210 C29 113.8(6)
C211 C210 H21A 108.80
C29 C210 H21A 108.80
C211 C210 H21B 108.80
C29 C210 H21B 108.80
H21A C210 H21B 107.70
N212 C211 C210 108.6(6)
N212 C211 H21C 110.00
C210 C211 H21C 110.00
N212 C211 H21D 110.00
C210 C211 H21D 110.00
H21C C211 H21D 108.30
N212 C213 C214 127.1(5)
N212 C213 H213 116.50
C214 C213 H213 116.50
C215 C214 C219 118.8(6)
C215 C214 C213 121.0(6)
C219 C214 C213 119.8(5)
C216 C215 C214 121.3(7)
C216 C215 H215 119.40
C214 C215 H215 119.40
C218 C217 C216 120.3(7)
C218 C217 H217 119.80
C216 C217 H217 119.80
C217 C218 C219 119.9(6)
C217 C218 H218 120.00
C219 C218 H218 120.00
O219 C219 C218 118.4(5)
O219 C219 C214 121.9(5)
C218 C219 C214 119.6(6)
N220 C221 C226 121.6(5)
N220 C221 C222 118.3(5)
C226 C221 C222 120.1(5)
C223 C222 C221 118.4(5)
C223 C222 C227 122.1(5)
C221 C222 C227 119.5(5)
C222 C223 C224 122.9(6)
C222 C223 H223 118.50
C224 C223 H223 118.50
C225 C224 C223 118.7(6)
C225 C224 C228 119.8(6)
C223 C224 C228 121.4(6)
C224 C225 C226 121.5(5)
C224 C225 H225 119.30
C226 C225 H225 119.30
C225 C226 C221 118.3(6)
C225 C226 C229 119.9(5)
C221 C226 C229 121.7(5)
C222 C227 H22A 109.50
C222 C227 H22B 109.50
H22A C227 H22B 109.50
C222 C227 H22C 109.50
H22A C227 H22C 109.50
H22B C227 H22C 109.50
C224 C228 H22D 109.50
C224 C228 H22E 109.50
H22D C228 H22E 109.50
C224 C228 H22F 109.50
H22D C228 H22F 109.50
H22E C228 H22F 109.50
C226 C229 H22G 109.50
C226 C229 H22H 109.50
H22G C229 H22H 109.50
C226 C229 H22I 109.50
H22G C229 H22I 109.50
H22H C229 H22I 109.50
C232 C231 C236 118.7(5)
C232 C231 P230 118.2(4)
C236 C231 P230 122.9(5)
C233 C232 C231 121.1(5)
C233 C232 H232 119.50
C231 C232 H232 119.50
C232 C233 C234 120.4(6)
C232 C233 H233 119.80
C234 C233 H233 119.80
C235 C234 C233 119.9(6)
C235 C234 H234 120.10
C233 C234 H234 120.10
C234 C235 C236 120.3(7)
C234 C235 H235 119.90
C236 C235 H235 119.90
C235 C236 C231 119.6(6)
C235 C236 H236 120.20
C231 C236 H236 120.20
C238 C237 C242 119.2(5)
C238 C237 P230 121.9(4)
C242 C237 P230 118.9(4)
C237 C238 C239 119.5(5)
C237 C238 H238 120.30
C239 C238 H238 120.30
C240 C239 C238 121.1(6)
C240 C239 H239 119.50
C238 C239 H239 119.50
C239 C240 C241 120.0(6)
C239 C240 H240 120.00
C241 C240 H240 120.00
C242 C241 C240 119.1(5)
C242 C241 H241 120.40
C240 C241 H241 120.40
C241 C242 C237 121.1(5)
C241 C242 H242 119.50
C237 C242 H242 119.50
C244 C243 C248 119.3(5)
C244 C243 P230 120.3(4)
C248 C243 P230 120.3(4)
C243 C244 C245 121.2(5)
C243 C244 H244 119.40
C245 C244 H244 119.40
C246 C245 C244 119.5(6)
C246 C245 H245 120.20
C244 C245 H245 120.20
C245 C246 C247 120.4(6)
C245 C246 H246 119.80
C247 C246 H246 119.80
C248 C247 C246 120.2(6)
C248 C247 H247 119.90
C246 C247 H247 119.90
C247 C248 C243 119.4(5)
C247 C248 H248 120.30
C243 C248 H248 120.30
C215 C216 C217 120.0(7)
C215 C216 H216 120.00
C217 C216 H216 120.00
C316 C311 C312 111.8(5)
C316 C311 B3 127.2(5)
C312 C311 B3 120.5(5)
F312 C312 C313 116.9(5)
F312 C312 C311 118.0(5)
C313 C312 C311 125.1(6)
F313 C313 C314 119.7(6)
F313 C313 C312 120.5(6)
C314 C313 C312 119.8(6)
F314 C314 C313 120.7(6)
F314 C314 C315 120.4(6)
C313 C314 C315 118.9(6)
F315 C315 C314 120.0(6)
F315 C315 C316 120.7(6)
C314 C315 C316 119.3(6)
F316 C316 C315 114.5(5)
F316 C316 C311 120.3(5)
C315 C316 C311 125.1(6)
C322 C321 C326 112.0(5)
C322 C321 B3 129.6(6)
C326 C321 B3 118.1(5)
F322 C322 C323 116.0(6)
F322 C322 C321 119.1(5)
C323 C322 C321 124.9(7)
C324 C323 F323 120.2(6)
C324 C323 C322 120.5(6)
F323 C323 C322 119.1(7)
F324 C324 C323 120.8(7)
F324 C324 C325 119.9(7)
C323 C324 C325 119.3(6)
F325 C325 C324 120.6(6)
F325 C325 C326 120.6(6)
C324 C325 C326 118.8(6)
F326 C326 C325 115.9(5)
F326 C326 C321 119.8(4)
C325 C326 C321 124.3(6)
C336 C331 C332 112.0(4)
C336 C331 B3 121.3(4)
C332 C331 B3 126.5(4)
F332 C332 C333 114.1(4)
F332 C332 C331 120.9(4)
C333 C332 C331 125.0(4)
F333 C333 C332 121.2(4)
F333 C333 C334 119.8(4)
C332 C333 C334 119.0(5)
F334 C334 C335 121.5(5)
F334 C334 C333 119.9(5)
C335 C334 C333 118.6(5)
F335 C335 C334 119.1(5)
F335 C335 C336 120.8(5)
C334 C335 C336 120.1(5)
F336 C336 C335 115.8(4)
F336 C336 C331 119.0(5)
C335 C336 C331 125.2(5)
C346 C341 C342 112.0(5)
C346 C341 B3 126.5(5)
C342 C341 B3 120.8(5)
F342 C342 C343 116.7(5)
F342 C342 C341 119.0(5)
C343 C342 C341 124.3(5)
F343 C343 C342 120.8(5)
F343 C343 C344 118.9(5)
C342 C343 C344 120.2(5)
F344 C344 C345 121.5(5)
F344 C344 C343 120.4(6)
C345 C344 C343 118.1(6)
C344 C345 F345 119.6(5)
C344 C345 C346 120.4(5)
F345 C345 C346 120.0(5)
F346 C346 C341 120.3(5)
F346 C346 C345 114.8(5)
C341 C346 C345 124.9(5)
C412 C411 C416 112.5(4)
C412 C411 B4 120.8(4)
C416 C411 B4 126.5(4)
F412 C412 C413 115.8(4)
F412 C412 C411 119.3(5)
C413 C412 C411 124.9(5)
F413 C413 C414 119.4(5)
F413 C413 C412 121.0(5)
C414 C413 C412 119.7(5)
F414 C414 C413 120.9(5)
F414 C414 C415 120.4(5)
C413 C414 C415 118.7(5)
F415 C415 C416 119.9(4)
F415 C415 C414 120.0(5)
C416 C415 C414 120.0(5)
F416 C416 C415 115.8(4)
F416 C416 C411 120.1(4)
C415 C416 C411 124.1(4)
C426 C421 C422 112.3(5)
C426 C421 B4 121.6(5)
C422 C421 B4 125.3(5)
F422 C422 C423 115.3(5)
F422 C422 C421 120.4(5)
C423 C422 C421 124.4(5)
F423 C423 C424 120.3(5)
F423 C423 C422 119.7(5)
C424 C423 C422 120.0(5)
F424 C424 C423 121.0(5)
F424 C424 C425 120.1(6)
C423 C424 C425 118.9(5)
F425 C425 C426 120.8(5)
F425 C425 C424 119.9(5)
C426 C425 C424 119.3(5)
F426 C426 C425 115.9(5)
F426 C426 C421 119.1(5)
C425 C426 C421 125.0(5)
C432 C431 C436 113.3(5)
C432 C431 B4 126.6(5)
C436 C431 B4 119.6(5)
F432 C432 C431 121.6(5)
F432 C432 C433 114.5(5)
C431 C432 C433 123.8(6)
C434 C433 F433 119.6(6)
C434 C433 C432 120.4(6)
F433 C433 C432 120.0(6)
F434 C434 C433 121.0(6)
F434 C434 C435 120.2(6)
C433 C434 C435 118.8(6)
F435 C435 C436 120.4(6)
F435 C435 C434 120.8(6)
C436 C435 C434 118.8(6)
F436 C436 C435 116.1(5)
F436 C436 C431 119.0(5)
C435 C436 C431 124.8(6)
C446 C441 C442 114.9(5)
C446 C441 B4 126.8(5)
C442 C441 B4 118.2(5)
F442 C442 C443 116.0(5)
F442 C442 C441 120.7(4)
C443 C442 C441 123.3(5)
F443 C443 C442 121.4(6)
F443 C443 C444 118.7(5)
C442 C443 C444 119.9(6)
F444 C444 C445 121.1(6)
F444 C444 C443 120.6(7)
C445 C444 C443 118.3(6)
C444 C445 F445 120.4(6)
C444 C445 C446 120.8(6)
F445 C445 C446 118.8(7)
F446 C446 C441 121.8(5)
F446 C446 C445 115.4(5)
C441 C446 C445 122.8(6)
Cl92 C912 Cl91 118.2(8)
Cl92 C912 H91A 107.80
Cl91 C912 H91A 107.80
Cl92 C912 H91B 107.80
Cl91 C912 H91B 107.80
H91A C912 H91B 107.10
Cl94 C934 Cl93 115.9(11)
Cl94 C934 H93A 108.30
Cl93 C934 H93A 108.30
Cl94 C934 H93B 108.30
Cl93 C934 H93B 108.30
H93A C934 H93B 107.40
Cl95 C956 Cl96 116.5(6)
Cl95 C956 H95A 108.20
Cl96 C956 H95A 108.20
Cl95 C956 H95B 108.20
Cl96 C956 H95B 108.20
H95A C956 H95B 107.30
Cl97 C978 Cl98 120.3(12)
Cl97 C978 H97A 107.20
Cl98 C978 H97A 107.20
Cl97 C978 H97B 107.20
Cl98 C978 H97B 107.20
H97A C978 H97B 106.90
C331 B3 C321 114.7(4)
C331 B3 C341 101.4(4)
C321 B3 C341 113.1(5)
C331 B3 C311 114.2(4)
C321 B3 C311 101.3(4)
C341 B3 C311 112.7(4)
C411 B4 C421 101.5(4)
C411 B4 C431 113.8(4)
C421 B4 C431 113.2(4)
C411 B4 C441 114.6(4)
C421 B4 C441 113.8(4)
C431 B4 C441 100.4(4)

loop_
_geom_bond_atom_site_label_1
_geom_bond_atom_site_label_2
_geom_bond_distance
Re1 N120 1.755(4)
Re1 O119 1.986(4)
Re1 O11 2.027(3)
Re1 N112 2.091(4)
Re1 N18 2.126(4)
Re1 P130 2.4644(14)
Re2 N220 1.721(4)
Re2 O219 2.008(4)
Re2 O21 2.027(3)
Re2 N212 2.082(4)
Re2 N28 2.156(5)
Re2 P230 2.4670(14)
Cl91 C912 1.687(11)
Cl92 C912 1.673(10)
Cl93 C934 1.619(12)
Cl94 C934 1.604(12)
Cl95 C956 1.686(9)
Cl96 C956 1.712(9)
Cl97 C978 1.581(15)
Cl98 C978 1.599(16)
P130 C131 1.810(5)
P130 C137 1.818(5)
P130 C143 1.836(5)
P230 C231 1.800(5)
P230 C243 1.822(5)
P230 C237 1.822(5)
F312 C312 1.350(6)
F313 C313 1.340(7)
F314 C314 1.353(7)
F315 C315 1.343(7)
F316 C316 1.358(6)
F322 C322 1.361(7)
F323 C323 1.364(8)
F324 C324 1.352(6)
F325 C325 1.347(7)
F326 C326 1.349(6)
F332 C332 1.356(5)
F333 C333 1.341(6)
F334 C334 1.345(6)
F335 C335 1.355(6)
F336 C336 1.359(6)
F342 C342 1.351(6)
F343 C343 1.356(6)
F344 C344 1.346(7)
F345 C345 1.358(6)
F346 C346 1.360(6)
F412 C412 1.350(6)
F413 C413 1.344(6)
F414 C414 1.352(6)
F415 C415 1.355(6)
F416 C416 1.353(5)
F422 C422 1.350(6)
F423 C423 1.349(6)
F424 C424 1.353(6)
F425 C425 1.350(6)
F426 C426 1.358(5)
F432 C432 1.356(6)
F433 C433 1.355(7)
F434 C434 1.341(7)
F435 C435 1.329(7)
F436 C436 1.353(6)
F442 C442 1.340(6)
F443 C443 1.351(7)
F444 C444 1.350(6)
F445 C445 1.362(7)
F446 C446 1.357(7)
O11 C11 1.322(6)
O21 C21 1.338(6)
O119 C119 1.327(6)
O219 C219 1.337(6)
N18 C17 1.269(7)
N18 C19 1.476(7)
N28 C27 1.269(7)
N28 C29 1.471(7)
N112 C113 1.299(7)
N112 C111 1.502(7)
N120 C121 1.358(7)
N212 C213 1.300(8)
N212 C211 1.492(7)
N220 C221 1.375(7)
C11 C12 1.405(7)
C11 C16 1.424(7)
C12 C13 1.394(7)
C12 H12 0.9500
C13 C14 1.391(9)
C13 H13 0.9500
C14 C15 1.385(9)
C14 H14 0.9500
C15 C16 1.412(8)
C15 H15 0.9500
C16 C17 1.432(8)
C17 H17 0.9500
C19 C110 1.582(8)
C19 H19A 0.9900
C19 H19B 0.9900
C21 C22 1.384(7)
C21 C26 1.422(7)
C22 C23 1.385(7)
C22 H22 0.9500
C23 C24 1.381(9)
C23 H23 0.9500
C24 C25 1.383(9)
C24 H24 0.9500
C25 C26 1.402(8)
C25 H25 0.9500
C26 C27 1.429(8)
C27 H27 0.9500
C29 C210 1.541(9)
C29 H29A 0.9900
C29 H29B 0.9900
C110 C111 1.501(8)
C110 H11A 0.9900
C110 H11B 0.9900
C111 H11C 0.9900
C111 H11D 0.9900
C113 C114 1.425(8)
C113 H113 0.9500
C114 C119 1.409(7)
C114 C115 1.411(8)
C115 C116 1.352(9)
C115 H115 0.9500
C116 C117 1.404(9)
C116 H116 0.9500
C117 C118 1.379(9)
C117 H117 0.9500
C118 C119 1.405(8)
C118 H118 0.9500
C121 C122 1.422(7)
C121 C126 1.429(8)
C122 C123 1.381(8)
C122 C127 1.498(8)
C123 C124 1.367(9)
C123 H123 0.9500
C124 C125 1.397(8)
C124 C128 1.516(8)
C125 C126 1.377(8)
C125 H125 0.9500
C126 C129 1.507(7)
C127 H12A 0.9800
C127 H12B 0.9800
C127 H12C 0.9800
C128 H12D 0.9800
C128 H12E 0.9800
C128 H12F 0.9800
C129 H12G 0.9800
C129 H12H 0.9800
C129 H12I 0.9800
C131 C132 1.397(7)
C131 C136 1.401(7)
C132 C133 1.386(7)
C132 H132 0.9500
C133 C134 1.370(7)
C133 H133 0.9500
C134 C135 1.385(8)
C134 H134 0.9500
C135 C136 1.379(7)
C135 H135 0.9500
C136 H136 0.9500
C137 C142 1.397(7)
C137 C138 1.403(8)
C138 C139 1.396(8)
C138 H138 0.9500
C139 C140 1.356(9)
C139 H139 0.9500
C140 C141 1.400(9)
C140 H140 0.9500
C141 C142 1.382(8)
C141 H141 0.9500
C142 H142 0.9500
C143 C144 1.380(7)
C143 C148 1.394(7)
C144 C145 1.392(8)
C144 H144 0.9500
C145 C146 1.366(9)
C145 H145 0.9500
C146 C147 1.358(8)
C146 H146 0.9500
C147 C148 1.385(7)
C147 H147 0.9500
C148 H148 0.9500
C210 C211 1.510(10)
C210 H21A 0.9900
C210 H21B 0.9900
C211 H21C 0.9900
C211 H21D 0.9900
C213 C214 1.430(8)
C213 H213 0.9500
C214 C215 1.403(9)
C214 C219 1.406(8)
C215 C216 1.347(10)
C215 H215 0.9500
C217 C218 1.373(9)
C217 C216 1.406(9)
C217 H217 0.9500
C218 C219 1.398(8)
C218 H218 0.9500
C221 C226 1.414(7)
C221 C222 1.417(7)
C222 C223 1.361(8)
C222 C227 1.496(7)
C223 C224 1.392(8)
C223 H223 0.9500
C224 C225 1.371(9)
C224 C228 1.531(8)
C225 C226 1.405(8)
C225 H225 0.9500
C226 C229 1.493(9)
C227 H22A 0.9800
C227 H22B 0.9800
C227 H22C 0.9800
C228 H22D 0.9800
C228 H22E 0.9800
C228 H22F 0.9800
C229 H22G 0.9800
C229 H22H 0.9800
C229 H22I 0.9800
C231 C232 1.394(7)
C231 C236 1.412(8)
C232 C233 1.374(8)
C232 H232 0.9500
C233 C234 1.390(10)
C233 H233 0.9500
C234 C235 1.382(10)
C234 H234 0.9500
C235 C236 1.401(9)
C235 H235 0.9500
C236 H236 0.9500
C237 C238 1.374(7)
C237 C242 1.397(7)
C238 C239 1.385(7)
C238 H238 0.9500
C239 C240 1.365(7)
C239 H239 0.9500
C240 C241 1.386(8)
C240 H240 0.9500
C241 C242 1.371(8)
C241 H241 0.9500
C242 H242 0.9500
C243 C244 1.385(7)
C243 C248 1.397(7)
C244 C245 1.388(8)
C244 H244 0.9500
C245 C246 1.361(9)
C245 H245 0.9500
C246 C247 1.403(9)
C246 H246 0.9500
C247 C248 1.386(7)
C247 H247 0.9500
C248 H248 0.9500
C216 H216 0.9500
C311 C316 1.390(8)
C311 C312 1.398(7)
C311 B3 1.657(8)
C312 C313 1.370(8)
C313 C314 1.362(9)
C314 C315 1.373(9)
C315 C316 1.375(8)
C321 C322 1.377(8)
C321 C326 1.429(8)
C321 B3 1.639(7)
C322 C323 1.372(8)
C323 C324 1.357(10)
C324 C325 1.376(10)
C325 C326 1.381(7)
C331 C336 1.385(6)
C331 C332 1.393(7)
C331 B3 1.639(7)
C332 C333 1.379(7)
C333 C334 1.382(7)
C334 C335 1.361(8)
C335 C336 1.367(7)
C341 C346 1.376(7)
C341 C342 1.410(7)
C341 B3 1.647(8)
C342 C343 1.359(8)
C343 C344 1.381(8)
C344 C345 1.348(8)
C345 C346 1.381(8)
C411 C412 1.385(7)
C411 C416 1.408(7)
C411 B4 1.649(8)
C412 C413 1.369(8)
C413 C414 1.367(8)
C414 C415 1.376(7)
C415 C416 1.361(7)
C421 C426 1.391(7)
C421 C422 1.391(7)
C421 B4 1.659(8)
C422 C423 1.379(8)
C423 C424 1.357(8)
C424 C425 1.374(8)
C425 C426 1.372(8)
C431 C432 1.365(8)
C431 C436 1.394(8)
C431 B4 1.666(8)
C432 C433 1.394(8)
C433 C434 1.354(9)
C434 C435 1.380(9)
C435 C436 1.377(8)
C441 C446 1.366(8)
C441 C442 1.389(8)
C441 B4 1.666(7)
C442 C443 1.374(7)
C443 C444 1.379(9)
C444 C445 1.352(9)
C445 C446 1.393(8)
C912 H91A 0.9900
C912 H91B 0.9900
C934 H93A 0.9900
C934 H93B 0.9900
C956 H95A 0.9900
C956 H95B 0.9900
C978 H97A 0.9900
C978 H97B 0.9900

loop_
_geom_torsion_atom_site_label_1
_geom_torsion_atom_site_label_2
_geom_torsion_atom_site_label_3
_geom_torsion_atom_site_label_4
_geom_torsion
N(120) Re(1) P(130) C(131) -113.7(2)
O(119) Re(1) P(130) C(131) 65.1(2)
O(11) Re(1) P(130) C(131) 146.3(2)
N(112) Re(1) P(130) C(131) -16.5(2)
N(18) Re(1) P(130) C(131) 103.0(10)
N(120) Re(1) P(130) C(137) 6.7(2)
O(119) Re(1) P(130) C(137) -174.4(2)
O(11) Re(1) P(130) C(137) -93.3(2)
N(112) Re(1) P(130) C(137) 103.9(2)
N(18) Re(1) P(130) C(137) -136.6(10)
N(120) Re(1) P(130) C(143) 124.3(2)
O(119) Re(1) P(130) C(143) -56.9(2)
O(11) Re(1) P(130) C(143) 24.3(2)
N(112) Re(1) P(130) C(143) -138.5(2)
N(18) Re(1) P(130) C(143) -19.0(10)
N(220) Re(2) P(230) C(231) 6.0(2)
O(219) Re(2) P(230) C(231) -174.5(2)
O(21) Re(2) P(230) C(231) -93.5(2)
N(212) Re(2) P(230) C(231) 104.2(2)
N(28) Re(2) P(230) C(231) -128.1(11)
N(220) Re(2) P(230) C(243) 122.6(2)
O(219) Re(2) P(230) C(243) -57.9(2)
O(21) Re(2) P(230) C(243) 23.1(2)
N(212) Re(2) P(230) C(243) -139.2(2)
N(28) Re(2) P(230) C(243) -11.5(11)
N(220) Re(2) P(230) C(237) -114.6(2)
O(219) Re(2) P(230) C(237) 64.9(2)
O(21) Re(2) P(230) C(237) 145.9(2)
N(212) Re(2) P(230) C(237) -16.4(2)
N(28) Re(2) P(230) C(237) 111.3(11)
N(120) Re(1) O(11) C(11) 122.6(4)
O(119) Re(1) O(11) C(11) -57.2(4)
N(112) Re(1) O(11) C(11) -41.7(7)
N(18) Re(1) O(11) C(11) 31.3(4)
P(130) Re(1) O(11) C(11) -143.7(4)
N(220) Re(2) O(21) C(21) 121.3(4)
O(219) Re(2) O(21) C(21) -58.9(4)
N(212) Re(2) O(21) C(21) -41.9(7)
N(28) Re(2) O(21) C(21) 30.3(4)
P(230) Re(2) O(21) C(21) -145.7(4)
N(120) Re(1) O(119) C(119) 32(8)
O(11) Re(1) O(119) C(119) -155.2(4)
N(112) Re(1) O(119) C(119) 29.4(4)
N(18) Re(1) O(119) C(119) 115.3(4)
P(130) Re(1) O(119) C(119) -69.1(4)
N(220) Re(2) O(219) C(219) 11(21)
O(21) Re(2) O(219) C(219) -153.4(5)
N(212) Re(2) O(219) C(219) 31.8(4)
N(28) Re(2) O(219) C(219) 117.7(5)
P(230) Re(2) O(219) C(219) -67.4(4)
N(120) Re(1) N(18) C(17) -120.1(5)
O(119) Re(1) N(18) C(17) 61.1(5)
O(11) Re(1) N(18) C(17) -19.8(5)
N(112) Re(1) N(18) C(17) 143.5(5)
P(130) Re(1) N(18) C(17) 23.3(13)
N(120) Re(1) N(18) C(19) 51.6(5)
O(119) Re(1) N(18) C(19) -127.2(4)
O(11) Re(1) N(18) C(19) 151.9(4)
N(112) Re(1) N(18) C(19) -44.8(4)
P(130) Re(1) N(18) C(19) -165.0(8)
N(220) Re(2) N(28) C(27) -117.1(5)
O(219) Re(2) N(28) C(27) 63.4(5)
O(21) Re(2) N(28) C(27) -17.3(5)
N(212) Re(2) N(28) C(27) 145.5(5)
P(230) Re(2) N(28) C(27) 17.2(14)
N(220) Re(2) N(28) C(29) 53.7(5)
O(219) Re(2) N(28) C(29) -125.8(5)
O(21) Re(2) N(28) C(29) 153.4(5)
N(212) Re(2) N(28) C(29) -43.8(5)
P(230) Re(2) N(28) C(29) -172.1(8)
N(120) Re(1) N(112) C(113) 162.3(5)
O(119) Re(1) N(112) C(113) -17.8(5)
O(11) Re(1) N(112) C(113) -33.2(8)
N(18) Re(1) N(112) C(113) -106.8(5)
P(130) Re(1) N(112) C(113) 66.9(5)
N(120) Re(1) N(112) C(111) -35.1(4)
O(119) Re(1) N(112) C(111) 144.8(4)
O(11) Re(1) N(112) C(111) 129.4(5)
N(18) Re(1) N(112) C(111) 55.8(4)
P(130) Re(1) N(112) C(111) -130.5(4)
O(119) Re(1) N(120) C(121) 82(9)
O(11) Re(1) N(120) C(121) -91(3)
N(112) Re(1) N(120) C(121) 84(3)
N(18) Re(1) N(120) C(121) -2(3)
P(130) Re(1) N(120) C(121) -177(3)
N(220) Re(2) N(212) C(213) 159.4(6)
O(219) Re(2) N(212) C(213) -20.4(6)
O(21) Re(2) N(212) C(213) -37.3(9)
N(28) Re(2) N(212) C(213) -109.9(6)
P(230) Re(2) N(212) C(213) 64.4(6)
N(220) Re(2) N(212) C(211) -36.5(5)
O(219) Re(2) N(212) C(211) 143.7(5)
O(21) Re(2) N(212) C(211) 126.7(6)
N(28) Re(2) N(212) C(211) 54.1(5)
P(230) Re(2) N(212) C(211) -131.5(4)
O(219) Re(2) N(220) C(221) 113(19)
O(21) Re(2) N(220) C(221) -83(6)
N(212) Re(2) N(220) C(221) 92(6)
N(28) Re(2) N(220) C(221) 6(6)
P(230) Re(2) N(220) C(221) -169(6)
Re(1) O(11) C(11) C(12) 153.5(4)
Re(1) O(11) C(11) C(16) -27.8(7)
O(11) C(11) C(12) C(13) 179.0(5)
C(16) C(11) C(12) C(13) 0.2(9)
C(11) C(12) C(13) C(14) -1.6(9)
C(12) C(13) C(14) C(15) 1.4(10)
C(13) C(14) C(15) C(16) 0.3(10)
C(14) C(15) C(16) C(11) -1.7(9)
C(14) C(15) C(16) C(17) 179.0(6)
O(11) C(11) C(16) C(15) -177.3(5)
C(12) C(11) C(16) C(15) 1.4(8)
O(11) C(11) C(16) C(17) 1.9(9)
C(12) C(11) C(16) C(17) -179.3(5)
C(19) N(18) C(17) C(16) -168.0(6)
Re(1) N(18) C(17) C(16) 4.0(9)
C(15) C(16) C(17) N(18) -169.9(6)
C(11) C(16) C(17) N(18) 10.8(10)
C(17) N(18) C(19) C(110) -137.3(6)
Re(1) N(18) C(19) C(110) 50.6(7)
Re(2) O(21) C(21) C(22) 153.2(4)
Re(2) O(21) C(21) C(26) -27.3(7)
O(21) C(21) C(22) C(23) 177.7(5)
C(26) C(21) C(22) C(23) -1.9(8)
C(21) C(22) C(23) C(24) -0.4(9)
C(22) C(23) C(24) C(25) 0.4(10)
C(23) C(24) C(25) C(26) 2.0(10)
C(24) C(25) C(26) C(21) -4.2(9)
C(24) C(25) C(26) C(27) 179.5(6)
O(21) C(21) C(26) C(25) -175.4(5)
C(22) C(21) C(26) C(25) 4.1(8)
O(21) C(21) C(26) C(27) 0.6(9)
C(22) C(21) C(26) C(27) -179.9(5)
C(29) N(28) C(27) C(26) -170.6(6)
Re(2) N(28) C(27) C(26) 0.1(9)
C(25) C(26) C(27) N(28) -169.9(6)
C(21) C(26) C(27) N(28) 14.0(10)
C(27) N(28) C(29) C(210) -136.1(7)
Re(2) N(28) C(29) C(210) 52.8(8)
N(18) C(19) C(110) C(111) -58.2(8)
C(19) C(110) C(111) N(112) 70.8(7)
C(113) N(112) C(111) C(110) 89.0(6)
Re(1) N(112) C(111) C(110) -76.0(5)
C(111) N(112) C(113) C(114) -162.0(6)
Re(1) N(112) C(113) C(114) 0.5(9)
N(112) C(113) C(114) C(119) 17.9(9)
N(112) C(113) C(114) C(115) -170.7(6)
C(119) C(114) C(115) C(116) -0.7(9)
C(113) C(114) C(115) C(116) -172.2(6)
C(114) C(115) C(116) C(117) 1.5(10)
C(115) C(116) C(117) C(118) -0.9(10)
C(116) C(117) C(118) C(119) -0.4(10)
Re(1) O(119) C(119) C(118) 159.3(4)
Re(1) O(119) C(119) C(114) -21.8(7)
C(117) C(118) C(119) O(119) -179.9(5)
C(117) C(118) C(119) C(114) 1.2(9)
C(115) C(114) C(119) O(119) -179.5(5)
C(113) C(114) C(119) O(119) -8.1(8)
C(115) C(114) C(119) C(118) -0.6(8)
C(113) C(114) C(119) C(118) 170.8(5)
Re(1) N(120) C(121) C(122) -126(3)
Re(1) N(120) C(121) C(126) 53(3)
N(120) C(121) C(122) C(123) 175.8(5)
C(126) C(121) C(122) C(123) -4.1(9)
N(120) C(121) C(122) C(127) -7.0(9)
C(126) C(121) C(122) C(127) 173.1(6)
C(121) C(122) C(123) C(124) 1.1(10)
C(127) C(122) C(123) C(124) -176.1(6)
C(122) C(123) C(124) C(125) 2.2(10)
C(122) C(123) C(124) C(128) -179.4(6)
C(123) C(124) C(125) C(126) -2.6(9)
C(128) C(124) C(125) C(126) 179.0(6)
C(124) C(125) C(126) C(121) -0.4(9)
C(124) C(125) C(126) C(129) 179.7(6)
N(120) C(121) C(126) C(125) -176.2(5)
C(122) C(121) C(126) C(125) 3.7(8)
N(120) C(121) C(126) C(129) 3.8(8)
C(122) C(121) C(126) C(129) -176.3(5)
C(137) P(130) C(131) C(132) 114.2(5)
C(143) P(130) C(131) C(132) 6.9(5)
Re(1) P(130) C(131) C(132) -120.5(4)
C(137) P(130) C(131) C(136) -66.8(5)
C(143) P(130) C(131) C(136) -174.1(4)
Re(1) P(130) C(131) C(136) 58.4(4)
C(136) C(131) C(132) C(133) -0.8(8)
P(130) C(131) C(132) C(133) 178.2(4)
C(131) C(132) C(133) C(134) 1.0(9)
C(132) C(133) C(134) C(135) -0.8(10)
C(133) C(134) C(135) C(136) 0.5(10)
C(134) C(135) C(136) C(131) -0.3(9)
C(132) C(131) C(136) C(135) 0.5(8)
P(130) C(131) C(136) C(135) -178.5(4)
C(131) P(130) C(137) C(142) 170.9(4)
C(143) P(130) C(137) C(142) -80.0(5)
Re(1) P(130) C(137) C(142) 44.8(5)
C(131) P(130) C(137) C(138) -13.6(6)
C(143) P(130) C(137) C(138) 95.5(5)
Re(1) P(130) C(137) C(138) -139.7(5)
C(142) C(137) C(138) C(139) -1.4(10)
P(130) C(137) C(138) C(139) -176.9(5)
C(137) C(138) C(139) C(140) 1.6(11)
C(138) C(139) C(140) C(141) -1.4(13)
C(139) C(140) C(141) C(142) 1.0(12)
C(140) C(141) C(142) C(137) -0.8(10)
C(138) C(137) C(142) C(141) 1.1(9)
P(130) C(137) C(142) C(141) 176.7(5)
C(131) P(130) C(143) C(144) 86.7(5)
C(137) P(130) C(143) C(144) -22.2(5)
Re(1) P(130) C(143) C(144) -146.0(4)
C(131) P(130) C(143) C(148) -91.1(4)
C(137) P(130) C(143) C(148) 160.0(4)
Re(1) P(130) C(143) C(148) 36.2(5)
C(148) C(143) C(144) C(145) 1.3(9)
P(130) C(143) C(144) C(145) -176.5(4)
C(143) C(144) C(145) C(146) 0.0(9)
C(144) C(145) C(146) C(147) -0.3(10)
C(145) C(146) C(147) C(148) -0.8(10)
C(146) C(147) C(148) C(143) 2.1(9)
C(144) C(143) C(148) C(147) -2.4(8)
P(130) C(143) C(148) C(147) 175.4(4)
N(28) C(29) C(210) C(211) -60.8(9)
C(213) N(212) C(211) C(210) 91.8(7)
Re(2) N(212) C(211) C(210) -74.6(7)
C(29) C(210) C(211) N(212) 70.5(8)
C(211) N(212) C(213) C(214) -160.8(6)
Re(2) N(212) C(213) C(214) 3.3(10)
N(212) C(213) C(214) C(215) -171.1(6)
N(212) C(213) C(214) C(219) 15.9(10)
C(219) C(214) C(215) C(216) 0.3(9)
C(213) C(214) C(215) C(216) -172.7(6)
C(216) C(217) C(218) C(219) -1.3(10)
Re(2) O(219) C(219) C(218) 158.6(4)
Re(2) O(219) C(219) C(214) -24.6(7)
C(217) C(218) C(219) O(219) 179.7(5)
C(217) C(218) C(219) C(214) 2.8(9)
C(215) C(214) C(219) O(219) -179.1(5)
C(213) C(214) C(219) O(219) -6.0(8)
C(215) C(214) C(219) C(218) -2.3(8)
C(213) C(214) C(219) C(218) 170.7(6)
Re(2) N(220) C(221) C(226) -132(6)
Re(2) N(220) C(221) C(222) 49(6)
N(220) C(221) C(222) C(223) -178.4(5)
C(226) C(221) C(222) C(223) 2.3(9)
N(220) C(221) C(222) C(227) 0.6(8)
C(226) C(221) C(222) C(227) -178.6(5)
C(221) C(222) C(223) C(224) -0.8(9)
C(227) C(222) C(223) C(224) -179.9(6)
C(222) C(223) C(224) C(225) -1.2(9)
C(222) C(223) C(224) C(228) 179.8(6)
C(223) C(224) C(225) C(226) 1.8(10)
C(228) C(224) C(225) C(226) -179.2(6)
C(224) C(225) C(226) C(221) -0.3(10)
C(224) C(225) C(226) C(229) -177.5(7)
N(220) C(221) C(226) C(225) 179.0(5)
C(222) C(221) C(226) C(225) -1.8(9)
N(220) C(221) C(226) C(229) -3.8(10)
C(222) C(221) C(226) C(229) 175.4(6)
C(243) P(230) C(231) C(232) -75.5(5)
C(237) P(230) C(231) C(232) 175.7(4)
Re(2) P(230) C(231) C(232) 48.8(5)
C(243) P(230) C(231) C(236) 98.6(6)
C(237) P(230) C(231) C(236) -10.2(6)
Re(2) P(230) C(231) C(236) -137.1(5)
C(236) C(231) C(232) C(233) 0.9(9)
P(230) C(231) C(232) C(233) 175.3(5)
C(231) C(232) C(233) C(234) 2.2(10)
C(232) C(233) C(234) C(235) -3.8(13)
C(233) C(234) C(235) C(236) 2.4(15)
C(234) C(235) C(236) C(231) 0.7(14)
C(232) C(231) C(236) C(235) -2.3(11)
P(230) C(231) C(236) C(235) -176.4(6)
C(231) P(230) C(237) C(238) 114.1(5)
C(243) P(230) C(237) C(238) 6.8(5)
Re(2) P(230) C(237) C(238) -121.6(4)
C(231) P(230) C(237) C(242) -68.0(5)
C(243) P(230) C(237) C(242) -175.3(4)
Re(2) P(230) C(237) C(242) 56.3(5)
C(242) C(237) C(238) C(239) 0.9(8)
P(230) C(237) C(238) C(239) 178.8(4)
C(237) C(238) C(239) C(240) 0.1(9)
C(238) C(239) C(240) C(241) -0.9(10)
C(239) C(240) C(241) C(242) 0.7(10)
C(240) C(241) C(242) C(237) 0.3(9)
C(238) C(237) C(242) C(241) -1.1(9)
P(230) C(237) C(242) C(241) -179.1(5)
C(231) P(230) C(243) C(244) -24.0(5)
C(237) P(230) C(243) C(244) 85.2(5)
Re(2) P(230) C(243) C(244) -146.0(4)
C(231) P(230) C(243) C(248) 159.5(4)
C(237) P(230) C(243) C(248) -91.4(5)
Re(2) P(230) C(243) C(248) 37.5(5)
C(248) C(243) C(244) C(245) -0.7(9)
P(230) C(243) C(244) C(245) -177.3(5)
C(243) C(244) C(245) C(246) 1.5(9)
C(244) C(245) C(246) C(247) -1.2(10)
C(245) C(246) C(247) C(248) 0.1(9)
C(246) C(247) C(248) C(243) 0.8(8)
C(244) C(243) C(248) C(247) -0.5(8)
P(230) C(243) C(248) C(247) 176.1(4)
C(214) C(215) C(216) C(217) 1.3(10)
C(218) C(217) C(216) C(215) -0.8(10)
C(316) C(311) C(312) F(312) -178.8(5)
B(3) C(311) C(312) F(312) -6.8(7)
C(316) C(311) C(312) C(313) 2.1(8)
B(3) C(311) C(312) C(313) 174.1(6)
F(312) C(312) C(313) F(313) -0.9(9)
C(311) C(312) C(313) F(313) 178.2(5)
F(312) C(312) C(313) C(314) 179.6(6)
C(311) C(312) C(313) C(314) -1.3(10)
F(313) C(313) C(314) F(314) 1.4(10)
C(312) C(313) C(314) F(314) -179.1(6)
F(313) C(313) C(314) C(315) -179.3(6)
C(312) C(313) C(314) C(315) 0.3(10)
F(314) C(314) C(315) F(315) 1.1(9)
C(313) C(314) C(315) F(315) -178.3(6)
F(314) C(314) C(315) C(316) 179.2(6)
C(313) C(314) C(315) C(316) -0.2(10)
F(315) C(315) C(316) F(316) -1.6(8)
C(314) C(315) C(316) F(316) -179.7(5)
F(315) C(315) C(316) C(311) 179.3(5)
C(314) C(315) C(316) C(311) 1.2(9)
C(312) C(311) C(316) F(316) 179.0(5)
B(3) C(311) C(316) F(316) 7.6(8)
C(312) C(311) C(316) C(315) -2.0(8)
B(3) C(311) C(316) C(315) -173.3(5)
C(326) C(321) C(322) F(322) 178.2(5)
B(3) C(321) C(322) F(322) 4.1(9)
C(326) C(321) C(322) C(323) 0.3(8)
B(3) C(321) C(322) C(323) -173.9(6)
F(322) C(322) C(323) C(324) 178.4(6)
C(321) C(322) C(323) C(324) -3.6(11)
F(322) C(322) C(323) F(323) 3.4(9)
C(321) C(322) C(323) F(323) -178.6(6)
F(323) C(323) C(324) F(324) -3.8(11)
C(322) C(323) C(324) F(324) -178.8(6)
F(323) C(323) C(324) C(325) 179.3(6)
C(322) C(323) C(324) C(325) 4.3(11)
F(324) C(324) C(325) F(325) 2.8(10)
C(323) C(324) C(325) F(325) 179.7(6)
F(324) C(324) C(325) C(326) -178.8(5)
C(323) C(324) C(325) C(326) -1.9(10)
F(325) C(325) C(326) F(326) -2.6(8)
C(324) C(325) C(326) F(326) 179.0(6)
F(325) C(325) C(326) C(321) 176.9(5)
C(324) C(325) C(326) C(321) -1.5(9)
C(322) C(321) C(326) F(326) -178.3(5)
B(3) C(321) C(326) F(326) -3.4(7)
C(322) C(321) C(326) C(325) 2.3(8)
B(3) C(321) C(326) C(325) 177.2(5)
C(336) C(331) C(332) F(332) -176.7(5)
B(3) C(331) C(332) F(332) -2.0(8)
C(336) C(331) C(332) C(333) 3.0(8)
B(3) C(331) C(332) C(333) 177.8(5)
F(332) C(332) C(333) F(333) -1.4(7)
C(331) C(332) C(333) F(333) 178.9(5)
F(332) C(332) C(333) C(334) 178.2(5)
C(331) C(332) C(333) C(334) -1.6(9)
F(333) C(333) C(334) F(334) -2.9(8)
C(332) C(333) C(334) F(334) 177.6(5)
F(333) C(333) C(334) C(335) 179.3(5)
C(332) C(333) C(334) C(335) -0.2(8)
F(334) C(334) C(335) F(335) 1.1(9)
C(333) C(334) C(335) F(335) 178.9(5)
F(334) C(334) C(335) C(336) -177.6(5)
C(333) C(334) C(335) C(336) 0.2(9)
F(335) C(335) C(336) F(336) 3.3(8)
C(334) C(335) C(336) F(336) -178.0(5)
F(335) C(335) C(336) C(331) -177.1(5)
C(334) C(335) C(336) C(331) 1.6(10)
C(332) C(331) C(336) F(336) 176.6(5)
B(3) C(331) C(336) F(336) 1.5(8)
C(332) C(331) C(336) C(335) -3.0(8)
B(3) C(331) C(336) C(335) -178.1(6)
C(346) C(341) C(342) F(342) 178.3(4)
B(3) C(341) C(342) F(342) 7.5(7)
C(346) C(341) C(342) C(343) -2.9(8)
B(3) C(341) C(342) C(343) -173.7(5)
F(342) C(342) C(343) F(343) 0.5(8)
C(341) C(342) C(343) F(343) -178.3(5)
F(342) C(342) C(343) C(344) -177.5(5)
C(341) C(342) C(343) C(344) 3.7(9)
F(343) C(343) C(344) F(344) -1.1(8)
C(342) C(343) C(344) F(344) 176.9(5)
F(343) C(343) C(344) C(345) -179.5(5)
C(342) C(343) C(344) C(345) -1.5(9)
F(344) C(344) C(345) F(345) -0.5(9)
C(343) C(344) C(345) F(345) 177.8(5)
F(344) C(344) C(345) C(346) -179.5(5)
C(343) C(344) C(345) C(346) -1.1(9)
C(342) C(341) C(346) F(346) -178.6(5)
B(3) C(341) C(346) F(346) -8.4(8)
C(342) C(341) C(346) C(345) 0.1(8)
B(3) C(341) C(346) C(345) 170.3(5)
C(344) C(345) C(346) F(346) -179.4(5)
F(345) C(345) C(346) F(346) 1.7(8)
C(344) C(345) C(346) C(341) 1.8(9)
F(345) C(345) C(346) C(341) -177.1(5)
C(416) C(411) C(412) F(412) -176.3(5)
B(4) C(411) C(412) F(412) -1.8(8)
C(416) C(411) C(412) C(413) 3.9(8)
B(4) C(411) C(412) C(413) 178.3(5)
F(412) C(412) C(413) F(413) -2.3(8)
C(411) C(412) C(413) F(413) 177.5(5)
F(412) C(412) C(413) C(414) 178.8(5)
C(411) C(412) C(413) C(414) -1.3(10)
F(413) C(413) C(414) F(414) -0.7(9)
C(412) C(413) C(414) F(414) 178.2(5)
F(413) C(413) C(414) C(415) 179.7(5)
C(412) C(413) C(414) C(415) -1.4(9)
F(414) C(414) C(415) F(415) 1.8(8)
C(413) C(414) C(415) F(415) -178.6(5)
F(414) C(414) C(415) C(416) -178.4(5)
C(413) C(414) C(415) C(416) 1.1(9)
F(415) C(415) C(416) F(416) 1.5(7)
C(414) C(415) C(416) F(416) -178.3(5)
F(415) C(415) C(416) C(411) -178.5(5)
C(414) C(415) C(416) C(411) 1.8(9)
C(412) C(411) C(416) F(416) 176.0(5)
B(4) C(411) C(416) F(416) 1.9(8)
C(412) C(411) C(416) C(415) -4.1(8)
B(4) C(411) C(416) C(415) -178.1(5)
C(426) C(421) C(422) F(422) -178.8(5)
B(4) C(421) C(422) F(422) 11.4(8)
C(426) C(421) C(422) C(423) 1.8(8)
B(4) C(421) C(422) C(423) -168.0(5)
F(422) C(422) C(423) F(423) -3.0(8)
C(421) C(422) C(423) F(423) 176.4(5)
F(422) C(422) C(423) C(424) 177.5(5)
C(421) C(422) C(423) C(424) -3.1(9)
F(423) C(423) C(424) F(424) 0.2(9)
C(422) C(423) C(424) F(424) 179.7(5)
F(423) C(423) C(424) C(425) -178.7(5)
C(422) C(423) C(424) C(425) 0.9(9)
F(424) C(424) C(425) F(425) 1.4(9)
C(423) C(424) C(425) F(425) -179.7(5)
F(424) C(424) C(425) C(426) -176.5(5)
C(423) C(424) C(425) C(426) 2.3(9)
F(425) C(425) C(426) F(426) -2.6(8)
C(424) C(425) C(426) F(426) 175.3(5)
F(425) C(425) C(426) C(421) 178.3(5)
C(424) C(425) C(426) C(421) -3.8(9)
C(422) C(421) C(426) F(426) -177.4(5)
B(4) C(421) C(426) F(426) -7.2(8)
C(422) C(421) C(426) C(425) 1.6(8)
B(4) C(421) C(426) C(425) 171.9(5)
C(436) C(431) C(432) F(432) -178.9(5)
B(4) C(431) C(432) F(432) -6.9(8)
C(436) C(431) C(432) C(433) 0.7(8)
B(4) C(431) C(432) C(433) 172.7(5)
F(432) C(432) C(433) C(434) 179.0(5)
C(431) C(432) C(433) C(434) -0.6(9)
F(432) C(432) C(433) F(433) 1.0(8)
C(431) C(432) C(433) F(433) -178.6(5)
F(433) C(433) C(434) F(434) -0.6(9)
C(432) C(433) C(434) F(434) -178.6(5)
F(433) C(433) C(434) C(435) 178.6(6)
C(432) C(433) C(434) C(435) 0.6(9)
F(434) C(434) C(435) F(435) 0.2(10)
C(433) C(434) C(435) F(435) -179.0(6)
F(434) C(434) C(435) C(436) 178.5(6)
C(433) C(434) C(435) C(436) -0.7(10)
F(435) C(435) C(436) F(436) 0.0(9)
C(434) C(435) C(436) F(436) -178.3(5)
F(435) C(435) C(436) C(431) 179.1(6)
C(434) C(435) C(436) C(431) 0.9(10)
C(432) C(431) C(436) F(436) 178.3(5)
B(4) C(431) C(436) F(436) 5.7(8)
C(432) C(431) C(436) C(435) -0.9(9)
B(4) C(431) C(436) C(435) -173.5(6)
C(446) C(441) C(442) F(442) 178.5(5)
B(4) C(441) C(442) F(442) 1.1(7)
C(446) C(441) C(442) C(443) -0.4(8)
B(4) C(441) C(442) C(443) -177.8(5)
F(442) C(442) C(443) F(443) 1.1(8)
C(441) C(442) C(443) F(443) 180.0(5)
F(442) C(442) C(443) C(444) -178.7(5)
C(441) C(442) C(443) C(444) 0.2(9)
F(443) C(443) C(444) F(444) -0.1(9)
C(442) C(443) C(444) F(444) 179.7(5)
F(443) C(443) C(444) C(445) -179.2(6)
C(442) C(443) C(444) C(445) 0.6(10)
F(444) C(444) C(445) F(445) 1.6(10)
C(443) C(444) C(445) F(445) -179.4(6)
F(444) C(444) C(445) C(446) 179.7(6)
C(443) C(444) C(445) C(446) -1.2(10)
C(442) C(441) C(446) F(446) -179.6(5)
B(4) C(441) C(446) F(446) -2.5(9)
C(442) C(441) C(446) C(445) -0.2(8)
B(4) C(441) C(446) C(445) 176.9(5)
C(444) C(445) C(446) F(446) -179.6(6)
F(445) C(445) C(446) F(446) -1.4(9)
C(444) C(445) C(446) C(441) 1.0(10)
F(445) C(445) C(446) C(441) 179.2(6)
C(336) C(331) B(3) C(321) -167.4(5)
C(332) C(331) B(3) C(321) 18.3(8)
C(336) C(331) B(3) C(341) 70.4(6)
C(332) C(331) B(3) C(341) -104.0(6)
C(336) C(331) B(3) C(311) -51.1(7)
C(332) C(331) B(3) C(311) 134.6(5)
C(322) C(321) B(3) C(331) -134.4(6)
C(326) C(321) B(3) C(331) 51.7(7)
C(322) C(321) B(3) C(341) -18.8(8)
C(326) C(321) B(3) C(341) 167.3(4)
C(322) C(321) B(3) C(311) 102.0(6)
C(326) C(321) B(3) C(311) -71.8(5)
C(346) C(341) B(3) C(331) -99.0(6)
C(342) C(341) B(3) C(331) 70.5(6)
C(346) C(341) B(3) C(321) 137.7(5)
C(342) C(341) B(3) C(321) -52.8(6)
C(346) C(341) B(3) C(311) 23.6(7)
C(342) C(341) B(3) C(311) -167.0(5)
C(316) C(311) B(3) C(331) -19.3(7)
C(312) C(311) B(3) C(331) 170.0(5)
C(316) C(311) B(3) C(321) 104.5(6)
C(312) C(311) B(3) C(321) -66.1(6)
C(316) C(311) B(3) C(341) -134.3(5)
C(312) C(311) B(3) C(341) 55.0(6)
C(412) C(411) B(4) C(421) -70.3(6)
C(416) C(411) B(4) C(421) 103.4(6)
C(412) C(411) B(4) C(431) 51.8(7)
C(416) C(411) B(4) C(431) -134.6(5)
C(412) C(411) B(4) C(441) 166.6(5)
C(416) C(411) B(4) C(441) -19.8(8)
C(426) C(421) B(4) C(411) -71.3(6)
C(422) C(421) B(4) C(411) 97.7(6)
C(426) C(421) B(4) C(431) 166.3(5)
C(422) C(421) B(4) C(431) -24.7(7)
C(426) C(421) B(4) C(441) 52.4(7)
C(422) C(421) B(4) C(441) -138.6(5)
C(432) C(431) B(4) C(411) 18.7(8)
C(436) C(431) B(4) C(411) -169.8(5)
C(432) C(431) B(4) C(421) 133.9(6)
C(436) C(431) B(4) C(421) -54.5(7)
C(432) C(431) B(4) C(441) -104.3(6)
C(436) C(431) B(4) C(441) 67.2(6)
C(446) C(441) B(4) C(411) 133.6(6)
C(442) C(441) B(4) C(411) -49.3(7)
C(446) C(441) B(4) C(421) 17.4(8)
C(442) C(441) B(4) C(421) -165.6(5)
C(446) C(441) B(4) C(431) -103.9(6)
C(442) C(441) B(4) C(431) 73.1(6)
